data_4108823
loop_
_publ_author_name
'Yasuhiro Ohki'
'Tsubasa Hatanaka'
'Kazuyuki Tatsumi'

_publ_section_title
;
 C-H Bond Activation of Heteroarenes Mediated by a Half-Sandwich Iron
 Complex of N-Heterocyclic Carbene
;
_journal_name_full 'Journal of the American Chemical Society'
_journal_page_first 17174
_journal_page_last 17186
_journal_paper_doi 10.1021/ja8063028
_journal_volume 130
_journal_year 2008
_chemical_formula_moiety 'C31 H48 Fe N4 '
_chemical_formula_sum 'C31 H48 Fe N4'
_chemical_formula_weight 532.59
_space_group_IT_number 14
_symmetry_cell_setting monoclinic
_symmetry_Int_Tables_number 14
_symmetry_space_group_name_Hall '-P 2yn'
_symmetry_space_group_name_H-M 'P 1 21/n 1'
_cell_angle_alpha 90.0000
_cell_angle_beta 99.585(3)
_cell_angle_gamma 90.0000
_cell_formula_units_Z 4
_cell_length_a 11.626(3)
_cell_length_b 14.076(3)
_cell_length_c 18.009(4)
_cell_measurement_reflns_used 7758
_cell_measurement_temperature 173.1
_cell_measurement_theta_max 27.5
_cell_measurement_theta_min 3.0
_cell_volume 2906.0(12)
_computing_cell_refinement CrystalClear
_computing_data_collection CrystalClear
_computing_data_reduction CrystalStructure
_computing_publication_material 'CrystalStructure 3.8'
_computing_structure_refinement CRYSTALS
_computing_structure_solution SIR92
_diffrn_detector_area_resol_mean 7.31
_diffrn_measured_fraction_theta_full 0.969
_diffrn_measured_fraction_theta_max 0.969
_diffrn_measurement_device_type 'Rigaku Mercury'
_diffrn_measurement_method \w
_diffrn_radiation_type 'Mo K\a'
_diffrn_radiation_wavelength 0.71070
_diffrn_reflns_av_R_equivalents 0.020
_diffrn_reflns_limit_h_max 15
_diffrn_reflns_limit_h_min -15
_diffrn_reflns_limit_k_max 14
_diffrn_reflns_limit_k_min -18
_diffrn_reflns_limit_l_max 23
_diffrn_reflns_limit_l_min -23
_diffrn_reflns_number 22481
_diffrn_reflns_theta_full 27.48
_diffrn_reflns_theta_max 27.48
_exptl_absorpt_coefficient_mu 0.544
_exptl_absorpt_correction_T_max 0.947
_exptl_absorpt_correction_T_min 0.872
_exptl_absorpt_correction_type multi-scan
_exptl_absorpt_process_details 'Jacobson, R. (1998) Private communication'
_exptl_crystal_colour orange
_exptl_crystal_density_diffrn 1.217
_exptl_crystal_description block
_exptl_crystal_F_000 1152.00
_exptl_crystal_size_max 0.50
_exptl_crystal_size_mid 0.30
_exptl_crystal_size_min 0.10
_refine_diff_density_max 0.56
_refine_diff_density_min -0.35
_refine_ls_extinction_method none
_refine_ls_goodness_of_fit_ref 1.004
_refine_ls_hydrogen_treatment refall
_refine_ls_number_parameters 373
_refine_ls_number_reflns 6346
_refine_ls_R_factor_gt 0.0394
_refine_ls_shift/su_max 0.0000
_refine_ls_structure_factor_coef F
_refine_ls_weighting_details 'w = 1/[0.0013Fo^2^ + 1.0000\s(Fo^2^)]'
_refine_ls_weighting_scheme calc
_refine_ls_wR_factor_ref 0.0581
_reflns_number_gt 5501
_reflns_number_total 6459
_reflns_threshold_expression F^2^>2.0\s(F^2^)
_cod_data_source_file ja8063028_si_002_11.cif
_cod_data_source_block '_Cp*FeIPr(4-Py)(CNtBu)'
_cod_original_formula_sum 'C31 H48 Fe N4 '
_cod_database_code 4108823

loop_
_symmetry_equiv_pos_site_id
_symmetry_equiv_pos_as_xyz
1 +X,+Y,+Z
2 1/2-X,1/2+Y,1/2-Z
3 -X,-Y,-Z
4 1/2+X,1/2-Y,1/2+Z

loop_
_atom_site_label
_atom_site_type_symbol
_atom_site_fract_x
_atom_site_fract_y
_atom_site_fract_z
_atom_site_U_iso_or_equiv
_atom_site_adp_type
_atom_site_occupancy
_atom_site_symmetry_multiplicity
_atom_site_calc_flag
_atom_site_refinement_flags
Fe(1) Fe 0.14581(2) 0.31130(2) 0.875380(10) 0.02137(7) Uani 1.00 1 d .
N(1) N -0.09426(16) 0.04087(13) 0.77175(11) 0.0469(5) Uani 1.00 1 d .
N(2) N 0.24019(13) 0.17281(11) 0.99340(8) 0.0287(3) Uani 1.00 1 d .
N(3) N 0.21719(12) 0.28348(10) 0.72136(8) 0.0239(3) Uani 1.00 1 d .
N(4) N 0.36604(12) 0.27199(10) 0.81045(8) 0.0255(3) Uani 1.00 1 d .
C(1) C 0.04394(15) 0.20430(12) 0.83129(10) 0.0258(4) Uani 1.00 1 d .
C(2) C -0.07679(16) 0.20687(14) 0.80743(11) 0.0353(5) Uani 1.00 1 d .
C(3) C -0.13964(18) 0.12688(17) 0.77885(13) 0.0469(6) Uani 1.00 1 d .
C(4) C 0.02160(18) 0.03671(13) 0.79415(11) 0.0360(5) Uani 1.00 1 d .
C(5) C 0.09044(16) 0.11252(12) 0.82236(10) 0.0298(4) Uani 1.00 1 d .
C(6) C 0.20441(14) 0.22649(12) 0.94384(9) 0.0243(4) Uani 1.00 1 d .
C(7) C 0.19593(16) 0.10365(13) 1.04324(10) 0.0312(4) Uani 1.00 1 d .
C(8) C 0.24879(19) 0.12736(17) 1.12380(11) 0.0441(5) Uani 1.00 1 d .
C(9) C 0.06379(17) 0.11020(15) 1.03269(12) 0.0400(5) Uani 1.00 1 d .
C(10) C 0.2348(2) 0.00577(15) 1.02192(14) 0.0468(6) Uani 1.00 1 d .
C(11) C 0.24744(14) 0.28677(11) 0.79890(9) 0.0222(3) Uani 1.00 1 d .
C(12) C 0.31459(15) 0.26616(13) 0.68685(10) 0.0283(4) Uani 1.00 1 d .
C(13) C 0.40736(15) 0.25917(13) 0.74244(10) 0.0287(4) Uani 1.00 1 d .
C(14) C 0.09859(15) 0.30178(12) 0.68049(10) 0.0265(4) Uani 1.00 1 d .
C(15) C 0.04129(17) 0.21362(14) 0.64056(10) 0.0342(4) Uani 1.00 1 d .
C(16) C 0.09781(18) 0.38512(14) 0.62607(11) 0.0371(5) Uani 1.00 1 d .
C(17) C 0.31330(19) 0.25435(17) 0.60438(11) 0.0412(5) Uani 1.00 1 d .
C(18) C 0.53194(17) 0.24373(18) 0.73460(12) 0.0457(6) Uani 1.00 1 d .
C(19) C 0.43806(15) 0.26328(14) 0.88531(10) 0.0322(4) Uani 1.00 1 d .
C(20) C 0.46884(19) 0.15952(17) 0.90320(12) 0.0450(5) Uani 1.00 1 d .
C(21) C 0.5457(2) 0.32753(19) 0.89553(14) 0.0531(6) Uani 1.00 1 d .
C(22) C 0.03577(16) 0.43521(12) 0.84660(10) 0.0279(4) Uani 1.00 1 d .
C(23) C 0.15502(16) 0.46282(12) 0.85525(10) 0.0289(4) Uani 1.00 1 d .
C(24) C 0.20881(17) 0.44050(12) 0.93007(10) 0.0317(4) Uani 1.00 1 d .
C(25) C 0.12175(17) 0.39968(12) 0.96710(10) 0.0313(4) Uani 1.00 1 d .
C(26) C 0.01569(16) 0.39468(12) 0.91598(10) 0.0294(4) Uani 1.00 1 d .
C(27) C -0.05772(19) 0.45964(15) 0.78136(11) 0.0412(5) Uani 1.00 1 d .
C(28) C 0.2130(2) 0.51416(14) 0.79855(12) 0.0418(5) Uani 1.00 1 d .
C(29) C 0.3296(2) 0.46806(16) 0.96622(14) 0.0506(6) Uani 1.00 1 d .
C(30) C 0.1370(2) 0.37726(15) 1.04980(11) 0.0488(6) Uani 1.00 1 d .
C(31) C -0.09957(18) 0.36586(15) 0.93654(12) 0.0423(5) Uani 1.00 1 d .
H(1) H -0.1184 0.2658 0.8120 0.043 Uiso 1.00 1 c R
H(2) H 0.0514 0.3204 0.7177 0.032 Uiso 1.00 1 c R
H(3) H 0.0594 -0.0242 0.7907 0.044 Uiso 1.00 1 c R
H(4) H 0.3905 0.2842 0.9216 0.038 Uiso 1.00 1 c R
H(5) H 0.1739 0.1031 0.8363 0.036 Uiso 1.00 1 c R
H(6) H -0.2227 0.1344 0.7615 0.057 Uiso 1.00 1 c R
H(7) H 0.2246 0.1908 1.1357 0.053 Uiso 1.00 1 c R
H(8) H 0.0410 0.1739 1.0448 0.049 Uiso 1.00 1 c R
H(9) H 0.3188 0.0057 1.0245 0.057 Uiso 1.00 1 c R
H(10) H 0.5365 0.2215 0.6842 0.057 Uiso 1.00 1 c R
H(11) H 0.5191 0.1372 0.8690 0.054 Uiso 1.00 1 c R
H(12) H 0.6082 0.2949 0.8764 0.064 Uiso 1.00 1 c R
H(13) H 0.3781 0.4744 0.9276 0.059 Uiso 1.00 1 c R
H(14) H 0.1278 0.3643 0.5817 0.045 Uiso 1.00 1 c R
H(15) H 0.0833 0.1953 0.6006 0.041 Uiso 1.00 1 c R
H(16) H 0.3846 0.2230 0.5965 0.052 Uiso 1.00 1 c R
H(17) H -0.0230 0.4853 0.7402 0.049 Uiso 1.00 1 c R
H(18) H -0.1008 0.2975 0.9431 0.054 Uiso 1.00 1 c R
H(19) H 0.0934 0.3203 1.0573 0.060 Uiso 1.00 1 c R
H(20) H 0.2715 0.4732 0.7827 0.053 Uiso 1.00 1 c R
H(21) H 0.1556 0.5315 0.7551 0.053 Uiso 1.00 1 c R
H(22) H 0.2500 0.5711 0.8216 0.053 Uiso 1.00 1 c R
H(23) H 0.0187 0.4083 0.6115 0.045 Uiso 1.00 1 c R
H(24) H 0.1466 0.4357 0.6505 0.045 Uiso 1.00 1 c R
H(25) H -0.1017 0.4028 0.7646 0.050 Uiso 1.00 1 c R
H(26) H -0.1095 0.5065 0.7975 0.050 Uiso 1.00 1 c R
H(27) H 0.0435 0.1619 0.6764 0.041 Uiso 1.00 1 c R
H(28) H -0.0391 0.2278 0.6193 0.041 Uiso 1.00 1 c R
H(29) H 0.2224 0.0820 1.1579 0.053 Uiso 1.00 1 c R
H(30) H 0.3332 0.1250 1.1294 0.053 Uiso 1.00 1 c R
H(31) H 0.3273 0.5282 0.9923 0.060 Uiso 1.00 1 c R
H(32) H 0.3619 0.4195 1.0019 0.060 Uiso 1.00 1 c R
H(33) H 0.2134 -0.0411 1.0567 0.057 Uiso 1.00 1 c R
H(34) H 0.1974 -0.0098 0.9711 0.057 Uiso 1.00 1 c R
H(35) H 0.0313 0.0958 0.9808 0.049 Uiso 1.00 1 c R
H(36) H 0.0347 0.0649 1.0656 0.049 Uiso 1.00 1 c R
H(37) H 0.5092 0.1537 0.9547 0.054 Uiso 1.00 1 c R
H(38) H 0.3982 0.1216 0.8967 0.054 Uiso 1.00 1 c R
H(39) H 0.2191 0.3670 1.0690 0.060 Uiso 1.00 1 c R
H(40) H 0.1086 0.4299 1.0765 0.060 Uiso 1.00 1 c R
H(41) H 0.5737 0.3034 0.7437 0.057 Uiso 1.00 1 c R
H(42) H 0.5667 0.1969 0.7711 0.057 Uiso 1.00 1 c R
H(43) H -0.1088 0.3968 0.9833 0.054 Uiso 1.00 1 c R
H(44) H -0.1629 0.3846 0.8971 0.054 Uiso 1.00 1 c R
H(45) H 0.2467 0.2160 0.5830 0.052 Uiso 1.00 1 c R
H(46) H 0.3080 0.3161 0.5801 0.052 Uiso 1.00 1 c R
H(47) H 0.5268 0.3859 0.8675 0.064 Uiso 1.00 1 c R
H(48) H 0.5704 0.3423 0.9484 0.064 Uiso 1.00 1 c R

loop_
_atom_site_aniso_label
_atom_site_aniso_U_11
_atom_site_aniso_U_22
_atom_site_aniso_U_33
_atom_site_aniso_U_12
_atom_site_aniso_U_13
_atom_site_aniso_U_23
Fe(1) 0.02860(16) 0.01859(14) 0.01903(15) -0.00033(8) 0.01010(11) -0.00134(8)
N(1) 0.0458(10) 0.0415(10) 0.0562(11) -0.0181(8) 0.0169(8) -0.0125(8)
N(2) 0.0302(7) 0.0311(7) 0.0261(7) 0.0000(6) 0.0085(6) 0.0029(6)
N(3) 0.0267(7) 0.0257(7) 0.0214(6) -0.0012(5) 0.0101(5) -0.0019(5)
N(4) 0.0268(6) 0.0272(7) 0.0246(7) -0.0026(5) 0.0109(5) -0.0020(5)
C(1) 0.0309(8) 0.0272(8) 0.0224(8) -0.0028(6) 0.0137(6) -0.0015(6)
C(2) 0.0305(9) 0.0361(9) 0.0411(10) -0.0027(7) 0.0108(8) -0.0054(8)
C(3) 0.0329(10) 0.0505(13) 0.0588(13) -0.0117(9) 0.0118(9) -0.0124(10)
C(4) 0.0495(11) 0.0261(9) 0.0350(9) -0.0056(8) 0.0144(8) -0.0037(7)
C(5) 0.0350(9) 0.0276(8) 0.0282(8) -0.0031(7) 0.0099(7) -0.0025(6)
C(6) 0.0251(7) 0.0266(8) 0.0231(8) -0.0046(6) 0.0091(6) -0.0059(6)
C(7) 0.0342(9) 0.0299(9) 0.0311(9) 0.0012(7) 0.0101(7) 0.0063(7)
C(8) 0.0423(10) 0.0576(13) 0.0333(10) -0.0058(9) 0.0085(8) 0.0116(9)
C(9) 0.0359(10) 0.0403(11) 0.0464(11) -0.0059(8) 0.0144(8) 0.0018(9)
C(10) 0.0534(12) 0.0323(10) 0.0574(13) 0.0088(9) 0.0173(10) 0.0091(9)
C(11) 0.0261(7) 0.0195(7) 0.0223(7) -0.0026(6) 0.0078(6) -0.0019(6)
C(12) 0.0342(8) 0.0280(8) 0.0266(8) -0.0010(7) 0.0162(7) -0.0008(6)
C(13) 0.0295(8) 0.0308(9) 0.0289(8) -0.0028(6) 0.0138(7) -0.0021(7)
C(14) 0.0283(8) 0.0315(9) 0.0210(8) 0.0019(6) 0.0079(6) -0.0006(6)
C(15) 0.0353(9) 0.0394(10) 0.0282(9) -0.0024(8) 0.0065(7) -0.0045(8)
C(16) 0.0464(11) 0.0377(10) 0.0272(9) 0.0024(8) 0.0065(8) 0.0071(7)
C(17) 0.0432(11) 0.0568(13) 0.0281(9) 0.0038(9) 0.0190(8) -0.0005(8)
C(18) 0.0342(10) 0.0644(14) 0.0433(11) 0.0024(9) 0.0203(9) -0.0026(10)
C(19) 0.0263(8) 0.0431(10) 0.0269(8) -0.0046(7) 0.0039(7) -0.0055(7)
C(20) 0.0420(11) 0.0559(13) 0.0376(11) 0.0140(10) 0.0079(9) 0.0065(9)
C(21) 0.0379(11) 0.0728(16) 0.0489(13) -0.0197(11) 0.0083(10) -0.0185(11)
C(22) 0.0370(9) 0.0198(7) 0.0289(8) 0.0057(6) 0.0115(7) -0.0010(6)
C(23) 0.0430(9) 0.0171(7) 0.0300(8) -0.0005(6) 0.0155(7) -0.0023(6)
C(24) 0.0418(9) 0.0213(8) 0.0317(9) -0.0019(7) 0.0051(7) -0.0101(7)
C(25) 0.0510(10) 0.0218(8) 0.0234(8) 0.0048(7) 0.0132(7) -0.0050(6)
C(26) 0.0383(9) 0.0215(8) 0.0324(9) 0.0043(7) 0.0175(7) -0.0036(6)
C(27) 0.0477(11) 0.0399(11) 0.0357(10) 0.0123(9) 0.0067(8) -0.0026(8)
C(28) 0.0602(13) 0.0265(9) 0.0449(11) -0.0080(8) 0.0268(10) 0.0001(8)
C(29) 0.0519(12) 0.0388(11) 0.0583(14) -0.0077(9) 0.0004(11) -0.0233(10)
C(30) 0.0891(17) 0.0347(10) 0.0258(9) 0.0108(10) 0.0189(10) -0.0032(7)
C(31) 0.0487(11) 0.0349(10) 0.0512(12) 0.0023(8) 0.0313(9) -0.0042(9)

loop_
_atom_type_symbol
_atom_type_description
_atom_type_scat_dispersion_real
_atom_type_scat_dispersion_imag
_atom_type_scat_source
H H 0.000 0.000
;
International Tables for Crystallography
(1992, Vol. C, Table 6.1.1.4)
;
N N 0.006 0.003
;
International Tables for Crystallography
(1992, Vol. C, Tables 4.2.6.8 and 6.1.1.4)
;
Fe Fe 0.346 0.844
;
International Tables for Crystallography
(1992, Vol. C, Tables 4.2.6.8 and 6.1.1.4)
;
C C 0.003 0.002
;
International Tables for Crystallography
(1992, Vol. C, Tables 4.2.6.8 and 6.1.1.4)
;

loop_
_geom_angle_atom_site_label_1
_geom_angle_atom_site_label_2
_geom_angle_atom_site_label_3
_geom_angle
_geom_angle_publ_flag
C(1) Fe(1) C(6) 84.39(7) yes
C(1) Fe(1) C(11) 88.57(7) yes
C(1) Fe(1) C(22) 102.93(6) yes
C(1) Fe(1) C(23) 135.86(6) yes
C(1) Fe(1) C(24) 163.61(7) yes
C(1) Fe(1) C(25) 127.23(7) yes
C(1) Fe(1) C(26) 98.25(7) yes
C(6) Fe(1) C(11) 99.28(7) yes
C(6) Fe(1) C(22) 148.27(7) yes
C(6) Fe(1) C(23) 139.12(6) yes
C(6) Fe(1) C(24) 100.97(6) yes
C(6) Fe(1) C(25) 86.48(7) yes
C(6) Fe(1) C(26) 110.15(7) yes
C(11) Fe(1) C(22) 111.60(6) yes
C(11) Fe(1) C(23) 90.20(6) yes
C(11) Fe(1) C(24) 105.62(7) yes
C(11) Fe(1) C(25) 144.20(6) yes
C(11) Fe(1) C(26) 150.26(6) yes
C(22) Fe(1) C(23) 38.26(6) yes
C(22) Fe(1) C(24) 64.56(6) yes
C(22) Fe(1) C(25) 64.33(6) yes
C(22) Fe(1) C(26) 38.66(6) yes
C(23) Fe(1) C(24) 38.57(6) yes
C(23) Fe(1) C(25) 64.56(6) yes
C(23) Fe(1) C(26) 64.83(7) yes
C(24) Fe(1) C(25) 39.00(7) yes
C(24) Fe(1) C(26) 65.36(7) yes
C(25) Fe(1) C(26) 38.72(6) yes
C(3) N(1) C(4) 113.81(17) yes
C(6) N(2) C(7) 139.65(16) yes
C(11) N(3) C(12) 111.43(13) yes
C(11) N(3) C(14) 123.92(14) yes
C(12) N(3) C(14) 124.55(14) yes
C(11) N(4) C(13) 111.63(13) yes
C(11) N(4) C(19) 123.73(14) yes
C(13) N(4) C(19) 124.48(14) yes
Fe(1) C(1) C(2) 126.95(13) yes
Fe(1) C(1) C(5) 121.30(12) yes
C(2) C(1) C(5) 111.74(15) yes
C(1) C(2) C(3) 122.04(18) yes
N(1) C(3) C(2) 125.23(18) yes
N(1) C(4) C(5) 124.68(17) yes
C(1) C(5) C(4) 122.49(16) yes
Fe(1) C(6) N(2) 175.45(15) yes
N(2) C(7) C(8) 108.09(15) yes
N(2) C(7) C(9) 109.40(14) yes
N(2) C(7) C(10) 107.24(16) yes
C(8) C(7) C(9) 110.29(16) yes
C(8) C(7) C(10) 110.57(16) yes
C(9) C(7) C(10) 111.15(16) yes
Fe(1) C(11) N(3) 128.66(11) yes
Fe(1) C(11) N(4) 128.15(11) yes
N(3) C(11) N(4) 103.16(14) yes
N(3) C(12) C(13) 106.81(15) yes
N(3) C(12) C(17) 125.88(15) yes
C(13) C(12) C(17) 127.27(17) yes
N(4) C(13) C(12) 106.97(15) yes
N(4) C(13) C(18) 125.50(15) yes
C(12) C(13) C(18) 127.51(17) yes
N(3) C(14) C(15) 113.01(14) yes
N(3) C(14) C(16) 111.09(14) yes
C(15) C(14) C(16) 111.45(14) yes
N(4) C(19) C(20) 110.59(15) yes
N(4) C(19) C(21) 113.01(16) yes
C(20) C(19) C(21) 112.47(16) yes
Fe(1) C(22) C(23) 70.68(9) yes
Fe(1) C(22) C(26) 69.28(9) yes
Fe(1) C(22) C(27) 133.69(13) yes
C(23) C(22) C(26) 108.16(14) yes
C(23) C(22) C(27) 126.02(17) yes
C(26) C(22) C(27) 125.01(17) yes
Fe(1) C(23) C(22) 71.06(9) yes
Fe(1) C(23) C(24) 69.56(9) yes
Fe(1) C(23) C(28) 128.91(13) yes
C(22) C(23) C(24) 108.05(16) yes
C(22) C(23) C(28) 126.66(15) yes
C(24) C(23) C(28) 125.09(16) yes
Fe(1) C(24) C(23) 71.87(9) yes
Fe(1) C(24) C(25) 69.92(9) yes
Fe(1) C(24) C(29) 130.16(14) yes
C(23) C(24) C(25) 107.35(15) yes
C(23) C(24) C(29) 125.94(18) yes
C(25) C(24) C(29) 126.15(17) yes
Fe(1) C(25) C(24) 71.08(10) yes
Fe(1) C(25) C(26) 71.19(10) yes
Fe(1) C(25) C(30) 129.67(13) yes
C(24) C(25) C(26) 109.06(15) yes
C(24) C(25) C(30) 124.97(17) yes
C(26) C(25) C(30) 125.55(19) yes
Fe(1) C(26) C(22) 72.05(10) yes
Fe(1) C(26) C(25) 70.10(10) yes
Fe(1) C(26) C(31) 130.27(12) yes
C(22) C(26) C(25) 107.36(16) yes
C(22) C(26) C(31) 127.26(15) yes
C(25) C(26) C(31) 124.74(16) yes
C(1) C(2) H(1) 119.0 no
C(3) C(2) H(1) 118.9 no
N(1) C(3) H(6) 117.2 no
C(2) C(3) H(6) 117.6 no
N(1) C(4) H(3) 117.5 no
C(5) C(4) H(3) 117.8 no
C(1) C(5) H(5) 118.6 no
C(4) C(5) H(5) 118.9 no
C(7) C(8) H(7) 109.1 no
C(7) C(8) H(29) 109.9 no
C(7) C(8) H(30) 109.5 no
H(7) C(8) H(29) 109.5 no
H(7) C(8) H(30) 109.5 no
H(29) C(8) H(30) 109.5 no
C(7) C(9) H(8) 109.7 no
C(7) C(9) H(35) 109.3 no
C(7) C(9) H(36) 109.4 no
H(8) C(9) H(35) 109.5 no
H(8) C(9) H(36) 109.5 no
H(35) C(9) H(36) 109.5 no
C(7) C(10) H(9) 109.2 no
C(7) C(10) H(33) 109.5 no
C(7) C(10) H(34) 109.7 no
H(9) C(10) H(33) 109.5 no
H(9) C(10) H(34) 109.5 no
H(33) C(10) H(34) 109.5 no
N(3) C(14) H(2) 107.0 no
C(15) C(14) H(2) 107.0 no
C(16) C(14) H(2) 107.0 no
C(14) C(15) H(15) 109.3 no
C(14) C(15) H(27) 109.6 no
C(14) C(15) H(28) 109.5 no
H(15) C(15) H(27) 109.5 no
H(15) C(15) H(28) 109.5 no
H(27) C(15) H(28) 109.5 no
C(14) C(16) H(14) 109.4 no
C(14) C(16) H(23) 109.6 no
C(14) C(16) H(24) 109.4 no
H(14) C(16) H(23) 109.5 no
H(14) C(16) H(24) 109.5 no
H(23) C(16) H(24) 109.5 no
C(12) C(17) H(16) 109.2 no
C(12) C(17) H(45) 109.4 no
C(12) C(17) H(46) 109.7 no
H(16) C(17) H(45) 109.5 no
H(16) C(17) H(46) 109.5 no
H(45) C(17) H(46) 109.5 no
C(13) C(18) H(10) 109.9 no
C(13) C(18) H(41) 108.9 no
C(13) C(18) H(42) 109.6 no
H(10) C(18) H(41) 109.5 no
H(10) C(18) H(42) 109.5 no
H(41) C(18) H(42) 109.5 no
N(4) C(19) H(4) 107.0 no
C(20) C(19) H(4) 106.7 no
C(21) C(19) H(4) 106.6 no
C(19) C(20) H(11) 108.7 no
C(19) C(20) H(37) 110.0 no
C(19) C(20) H(38) 109.7 no
H(11) C(20) H(37) 109.5 no
H(11) C(20) H(38) 109.5 no
H(37) C(20) H(38) 109.5 no
C(19) C(21) H(12) 108.9 no
C(19) C(21) H(47) 109.2 no
C(19) C(21) H(48) 110.4 no
H(12) C(21) H(47) 109.5 no
H(12) C(21) H(48) 109.5 no
H(47) C(21) H(48) 109.5 no
C(22) C(27) H(17) 110.1 no
C(22) C(27) H(25) 109.3 no
C(22) C(27) H(26) 109.0 no
H(17) C(27) H(25) 109.5 no
H(17) C(27) H(26) 109.5 no
H(25) C(27) H(26) 109.5 no
C(23) C(28) H(20) 109.3 no
C(23) C(28) H(21) 110.1 no
C(23) C(28) H(22) 109.0 no
H(20) C(28) H(21) 109.5 no
H(20) C(28) H(22) 109.5 no
H(21) C(28) H(22) 109.5 no
C(24) C(29) H(13) 109.1 no
C(24) C(29) H(31) 109.7 no
C(24) C(29) H(32) 109.6 no
H(13) C(29) H(31) 109.5 no
H(13) C(29) H(32) 109.5 no
H(31) C(29) H(32) 109.5 no
C(25) C(30) H(19) 109.4 no
C(25) C(30) H(39) 109.3 no
C(25) C(30) H(40) 109.7 no
H(19) C(30) H(39) 109.5 no
H(19) C(30) H(40) 109.5 no
H(39) C(30) H(40) 109.5 no
C(26) C(31) H(18) 109.3 no
C(26) C(31) H(43) 109.0 no
C(26) C(31) H(44) 110.2 no
H(18) C(31) H(43) 109.5 no
H(18) C(31) H(44) 109.5 no
H(43) C(31) H(44) 109.5 no

loop_
_geom_bond_atom_site_label_1
_geom_bond_atom_site_label_2
_geom_bond_distance
_geom_bond_publ_flag
Fe(1) C(1) 1.9971(16) yes
Fe(1) C(6) 1.7691(16) yes
Fe(1) C(11) 1.9885(17) yes
Fe(1) C(22) 2.1741(17) yes
Fe(1) C(23) 2.1690(17) yes
Fe(1) C(24) 2.1386(17) yes
Fe(1) C(25) 2.1232(18) yes
Fe(1) C(26) 2.1375(19) yes
N(1) C(3) 1.335(3) yes
N(1) C(4) 1.341(2) yes
N(2) C(6) 1.190(2) yes
N(2) C(7) 1.474(2) yes
N(3) C(11) 1.383(2) yes
N(3) C(12) 1.401(2) yes
N(3) C(14) 1.474(2) yes
N(4) C(11) 1.376(2) yes
N(4) C(13) 1.400(2) yes
N(4) C(19) 1.469(2) yes
C(1) C(2) 1.398(2) yes
C(1) C(5) 1.420(2) yes
C(2) C(3) 1.393(2) yes
C(4) C(5) 1.379(2) yes
C(7) C(8) 1.516(2) yes
C(7) C(9) 1.519(2) yes
C(7) C(10) 1.519(2) yes
C(12) C(13) 1.347(2) yes
C(12) C(17) 1.492(2) yes
C(13) C(18) 1.494(2) yes
C(14) C(15) 1.530(2) yes
C(14) C(16) 1.528(2) yes
C(19) C(20) 1.525(3) yes
C(19) C(21) 1.530(3) yes
C(22) C(23) 1.423(2) yes
C(22) C(26) 1.428(2) yes
C(22) C(27) 1.502(2) yes
C(23) C(24) 1.423(2) yes
C(23) C(28) 1.499(2) yes
C(24) C(25) 1.423(2) yes
C(24) C(29) 1.498(2) yes
C(25) C(26) 1.412(2) yes
C(25) C(30) 1.504(2) yes
C(26) C(31) 1.504(2) yes
C(2) H(1) 0.970 no
C(3) H(6) 0.970 no
C(4) H(3) 0.970 no
C(5) H(5) 0.970 no
C(8) H(7) 0.970 no
C(8) H(29) 0.970 no
C(8) H(30) 0.970 no
C(9) H(8) 0.970 no
C(9) H(35) 0.970 no
C(9) H(36) 0.970 no
C(10) H(9) 0.970 no
C(10) H(33) 0.970 no
C(10) H(34) 0.970 no
C(14) H(2) 0.970 no
C(15) H(15) 0.970 no
C(15) H(27) 0.970 no
C(15) H(28) 0.970 no
C(16) H(14) 0.970 no
C(16) H(23) 0.970 no
C(16) H(24) 0.970 no
C(17) H(16) 0.970 no
C(17) H(45) 0.970 no
C(17) H(46) 0.970 no
C(18) H(10) 0.970 no
C(18) H(41) 0.970 no
C(18) H(42) 0.970 no
C(19) H(4) 0.970 no
C(20) H(11) 0.970 no
C(20) H(37) 0.970 no
C(20) H(38) 0.970 no
C(21) H(12) 0.970 no
C(21) H(47) 0.970 no
C(21) H(48) 0.970 no
C(27) H(17) 0.970 no
C(27) H(25) 0.970 no
C(27) H(26) 0.970 no
C(28) H(20) 0.970 no
C(28) H(21) 0.970 no
C(28) H(22) 0.970 no
C(29) H(13) 0.970 no
C(29) H(31) 0.970 no
C(29) H(32) 0.970 no
C(30) H(19) 0.970 no
C(30) H(39) 0.970 no
C(30) H(40) 0.970 no
C(31) H(18) 0.970 no
C(31) H(43) 0.970 no
C(31) H(44) 0.970 no

loop_
_geom_contact_atom_site_label_1
_geom_contact_atom_site_label_2
_geom_contact_distance
_geom_contact_site_symmetry_2
Fe(1) N(2) 2.9572(14) .
Fe(1) N(3) 3.0500(15) .
Fe(1) N(4) 3.0375(15) .
Fe(1) C(2) 3.0498(18) .
Fe(1) C(5) 2.9918(17) .
Fe(1) C(14) 3.4636(17) .
Fe(1) C(19) 3.4396(17) .
Fe(1) C(27) 3.390(2) .
Fe(1) C(28) 3.322(2) .
Fe(1) C(29) 3.309(2) .
Fe(1) C(30) 3.293(2) .
Fe(1) C(31) 3.315(2) .
N(1) C(1) 2.907(2) .
N(1) C(2) 2.423(2) .
N(1) C(5) 2.410(2) .
N(2) Fe(1) 2.9572(14) .
N(2) C(1) 3.422(2) .
N(2) C(5) 3.384(2) .
N(2) C(8) 2.420(2) .
N(2) C(9) 2.443(2) .
N(2) C(10) 2.410(2) .
N(2) C(19) 3.492(2) .
N(2) C(20) 3.343(2) .
N(2) C(25) 3.479(2) .
N(2) C(30) 3.340(2) .
N(3) Fe(1) 3.0500(15) .
N(3) N(4) 2.1611(18) .
N(3) C(1) 3.248(2) .
N(3) C(5) 3.488(2) .
N(3) C(13) 2.207(2) .
N(3) C(15) 2.505(2) .
N(3) C(16) 2.475(2) .
N(3) C(17) 2.577(2) .
N(3) C(19) 3.587(2) .
N(3) C(28) 3.536(2) .
N(4) Fe(1) 3.0375(15) .
N(4) N(3) 2.1611(18) .
N(4) C(6) 3.349(2) .
N(4) C(12) 2.208(2) .
N(4) C(14) 3.591(2) .
N(4) C(18) 2.573(2) .
N(4) C(20) 2.462(2) .
N(4) C(21) 2.501(2) .
C(1) N(1) 2.907(2) .
C(1) N(2) 3.422(2) .
C(1) N(3) 3.248(2) .
C(1) C(3) 2.442(2) .
C(1) C(4) 2.454(2) .
C(1) C(6) 2.535(2) .
C(1) C(11) 2.783(2) .
C(1) C(14) 3.199(2) .
C(1) C(15) 3.432(2) .
C(1) C(22) 3.265(2) .
C(1) C(26) 3.128(2) .
C(1) C(31) 3.550(2) .
C(2) Fe(1) 3.0498(18) .
C(2) N(1) 2.423(2) .
C(2) C(4) 2.682(2) .
C(2) C(5) 2.333(2) .
C(2) C(14) 3.567(2) .
C(2) C(15) 3.507(2) .
C(2) C(22) 3.498(2) .
C(2) C(26) 3.357(2) .
C(2) C(31) 3.270(2) .
C(3) C(1) 2.442(2) .
C(3) C(4) 2.243(2) .
C(3) C(5) 2.667(2) .
C(4) C(1) 2.454(2) .
C(4) C(2) 2.682(2) .
C(4) C(3) 2.243(2) .
C(5) Fe(1) 2.9918(17) .
C(5) N(1) 2.410(2) .
C(5) N(2) 3.384(2) .
C(5) N(3) 3.488(2) .
C(5) C(2) 2.333(2) .
C(5) C(3) 2.667(2) .
C(5) C(6) 2.855(2) .
C(5) C(11) 3.128(2) .
C(5) C(15) 3.528(2) .
C(6) N(4) 3.349(2) .
C(6) C(1) 2.535(2) .
C(6) C(5) 2.855(2) .
C(6) C(7) 2.503(2) .
C(6) C(8) 3.487(2) .
C(6) C(9) 2.964(2) .
C(6) C(10) 3.404(2) .
C(6) C(11) 2.867(2) .
C(6) C(19) 3.116(2) .
C(6) C(20) 3.409(2) .
C(6) C(24) 3.024(2) .
C(6) C(25) 2.679(2) .
C(6) C(26) 3.210(2) .
C(6) C(30) 3.043(2) .
C(7) C(6) 2.503(2) .
C(8) N(2) 2.420(2) .
C(8) C(6) 3.487(2) .
C(8) C(9) 2.490(2) .
C(8) C(10) 2.495(3) .
C(8) C(27) 3.534(2) 4_555
C(9) N(2) 2.443(2) .
C(9) C(6) 2.964(2) .
C(9) C(8) 2.490(2) .
C(9) C(9) 3.554(2) 3_557
C(9) C(10) 2.506(3) .
C(10) N(2) 2.410(2) .
C(10) C(6) 3.404(2) .
C(10) C(8) 2.495(3) .
C(10) C(9) 2.506(3) .
C(11) C(1) 2.783(2) .
C(11) C(5) 3.128(2) .
C(11) C(6) 2.867(2) .
C(11) C(12) 2.300(2) .
C(11) C(13) 2.296(2) .
C(11) C(14) 2.521(2) .
C(11) C(15) 3.558(2) .
C(11) C(16) 3.582(2) .
C(11) C(19) 2.509(2) .
C(11) C(20) 3.428(2) .
C(11) C(22) 3.444(2) .
C(11) C(23) 2.948(2) .
C(11) C(24) 3.289(2) .
C(11) C(28) 3.226(2) .
C(12) N(4) 2.208(2) .
C(12) C(11) 2.300(2) .
C(12) C(14) 2.545(2) .
C(12) C(15) 3.234(2) .
C(12) C(16) 3.072(2) .
C(12) C(18) 2.550(2) .
C(12) C(28) 3.575(2) 2_546
C(13) N(3) 2.207(2) .
C(13) C(11) 2.296(2) .
C(13) C(17) 2.545(2) .
C(13) C(19) 2.539(2) .
C(13) C(20) 3.189(2) .
C(13) C(21) 3.104(2) .
C(14) Fe(1) 3.4636(17) .
C(14) N(4) 3.591(2) .
C(14) C(1) 3.199(2) .
C(14) C(2) 3.567(2) .
C(14) C(11) 2.521(2) .
C(14) C(12) 2.545(2) .
C(14) C(17) 3.114(2) .
C(14) C(27) 3.555(2) .
C(15) N(3) 2.505(2) .
C(15) C(1) 3.432(2) .
C(15) C(2) 3.507(2) .
C(15) C(5) 3.528(2) .
C(15) C(11) 3.558(2) .
C(15) C(12) 3.234(2) .
C(15) C(16) 2.527(2) .
C(15) C(17) 3.382(3) .
C(16) N(3) 2.475(2) .
C(16) C(11) 3.582(2) .
C(16) C(12) 3.072(2) .
C(16) C(15) 2.527(2) .
C(16) C(17) 3.185(3) .
C(17) N(3) 2.577(2) .
C(17) C(13) 2.545(2) .
C(17) C(14) 3.114(2) .
C(17) C(15) 3.382(3) .
C(17) C(16) 3.185(3) .
C(17) C(18) 3.162(2) .
C(18) N(4) 2.573(2) .
C(18) C(12) 2.550(2) .
C(18) C(17) 3.162(2) .
C(18) C(19) 3.102(2) .
C(18) C(20) 3.450(3) .
C(18) C(21) 3.108(3) .
C(19) Fe(1) 3.4396(17) .
C(19) N(2) 3.492(2) .
C(19) N(3) 3.587(2) .
C(19) C(6) 3.116(2) .
C(19) C(11) 2.509(2) .
C(19) C(13) 2.539(2) .
C(19) C(18) 3.102(2) .
C(19) C(29) 3.554(3) .
C(20) N(2) 3.343(2) .
C(20) N(4) 2.462(2) .
C(20) C(6) 3.409(2) .
C(20) C(11) 3.428(2) .
C(20) C(13) 3.189(2) .
C(20) C(18) 3.450(3) .
C(20) C(21) 2.540(3) .
C(21) N(4) 2.501(2) .
C(21) C(13) 3.104(2) .
C(21) C(18) 3.108(3) .
C(21) C(20) 2.540(3) .
C(21) C(29) 3.593(3) .
C(22) C(1) 3.265(2) .
C(22) C(2) 3.498(2) .
C(22) C(11) 3.444(2) .
C(22) C(24) 2.303(2) .
C(22) C(25) 2.288(2) .
C(22) C(28) 2.612(3) .
C(22) C(31) 2.627(2) .
C(23) C(11) 2.948(2) .
C(23) C(25) 2.293(2) .
C(23) C(26) 2.309(2) .
C(23) C(27) 2.607(2) .
C(23) C(29) 2.602(2) .
C(24) C(6) 3.024(2) .
C(24) C(11) 3.289(2) .
C(24) C(22) 2.303(2) .
C(24) C(26) 2.309(2) .
C(24) C(28) 2.593(2) .
C(24) C(30) 2.596(2) .
C(25) N(2) 3.479(2) .
C(25) C(6) 2.679(2) .
C(25) C(22) 2.288(2) .
C(25) C(23) 2.293(2) .
C(25) C(29) 2.604(3) .
C(25) C(31) 2.584(2) .
C(26) C(1) 3.128(2) .
C(26) C(2) 3.357(2) .
C(26) C(6) 3.210(2) .
C(26) C(23) 2.309(2) .
C(26) C(24) 2.309(2) .
C(26) C(27) 2.599(2) .
C(26) C(30) 2.593(2) .
C(27) Fe(1) 3.390(2) .
C(27) C(8) 3.534(2) 4_454
C(27) C(14) 3.555(2) .
C(27) C(23) 2.607(2) .
C(27) C(26) 2.599(2) .
C(27) C(28) 3.204(3) .
C(27) C(31) 3.200(3) .
C(28) Fe(1) 3.322(2) .
C(28) N(3) 3.536(2) .
C(28) C(11) 3.226(2) .
C(28) C(12) 3.575(2) 2_556
C(28) C(22) 2.612(3) .
C(28) C(24) 2.593(2) .
C(28) C(27) 3.204(3) .
C(28) C(29) 3.165(3) .
C(29) Fe(1) 3.309(2) .
C(29) C(19) 3.554(3) .
C(29) C(21) 3.593(3) .
C(29) C(23) 2.602(2) .
C(29) C(25) 2.604(3) .
C(29) C(28) 3.165(3) .
C(29) C(30) 3.168(3) .
C(30) Fe(1) 3.293(2) .
C(30) N(2) 3.340(2) .
C(30) C(6) 3.043(2) .
C(30) C(24) 2.596(2) .
C(30) C(26) 2.593(2) .
C(30) C(29) 3.168(3) .
C(30) C(31) 3.144(2) .
C(31) Fe(1) 3.315(2) .
C(31) C(1) 3.550(2) .
C(31) C(2) 3.270(2) .
C(31) C(22) 2.627(2) .
C(31) C(25) 2.584(2) .
C(31) C(27) 3.200(3) .
C(31) C(30) 3.144(2) .
Fe(1) H(1) 3.159 .
Fe(1) H(2) 2.872 .
Fe(1) H(4) 2.853 .
Fe(1) H(5) 3.045 .
Fe(1) H(13) 3.550 .
Fe(1) H(18) 3.304 .
Fe(1) H(19) 3.432 .
Fe(1) H(20) 3.306 .
Fe(1) H(25) 3.466 .
Fe(1) H(32) 3.452 .
Fe(1) H(39) 3.537 .
N(1) H(1) 3.270 .
N(1) H(3) 1.986 .
N(1) H(5) 3.260 .
N(1) H(6) 1.977 .
N(1) H(26) 3.496 2_446
N(1) H(27) 3.055 .
N(1) H(29) 2.729 3_557
N(1) H(33) 3.590 3_557
N(1) H(36) 3.255 3_557
N(1) H(41) 3.366 2_546
N(1) H(47) 3.510 2_546
N(2) H(4) 2.817 .
N(2) H(5) 2.973 .
N(2) H(7) 2.610 .
N(2) H(8) 2.634 .
N(2) H(9) 2.552 .
N(2) H(19) 3.033 .
N(2) H(28) 3.427 4_555
N(2) H(29) 3.264 .
N(2) H(30) 2.595 .
N(2) H(33) 3.252 .
N(2) H(34) 2.635 .
N(2) H(35) 2.634 .
N(2) H(36) 3.278 .
N(2) H(37) 3.326 .
N(2) H(38) 2.826 .
N(2) H(39) 3.082 .
N(3) H(2) 1.987 .
N(3) H(5) 3.366 .
N(3) H(14) 2.799 .
N(3) H(15) 2.751 .
N(3) H(16) 3.321 .
N(3) H(20) 2.919 .
N(3) H(22) 3.127 2_546
N(3) H(23) 3.287 .
N(3) H(24) 2.558 .
N(3) H(27) 2.668 .
N(3) H(28) 3.324 .
N(3) H(45) 2.742 .
N(3) H(46) 2.948 .
N(4) H(3) 3.581 2_556
N(4) H(4) 1.982 .
N(4) H(5) 3.347 .
N(4) H(10) 3.332 .
N(4) H(11) 2.693 .
N(4) H(12) 2.885 .
N(4) H(13) 3.533 .
N(4) H(20) 3.050 .
N(4) H(21) 3.581 2_546
N(4) H(37) 3.294 .
N(4) H(38) 2.615 .
N(4) H(41) 2.905 .
N(4) H(42) 2.759 .
N(4) H(47) 2.546 .
N(4) H(48) 3.291 .
C(1) H(1) 2.052 .
C(1) H(2) 2.631 .
C(1) H(3) 3.310 .
C(1) H(5) 2.068 .
C(1) H(6) 3.295 .
C(1) H(18) 3.121 .
C(1) H(25) 3.383 .
C(1) H(27) 2.853 .
C(1) H(35) 3.119 .
C(2) H(2) 2.862 .
C(2) H(5) 3.224 .
C(2) H(6) 2.033 .
C(2) H(18) 2.812 .
C(2) H(25) 2.866 .
C(2) H(27) 3.005 .
C(2) H(28) 3.500 .
C(2) H(35) 3.530 .
C(2) H(44) 3.225 .
C(3) H(1) 2.047 .
C(3) H(3) 3.124 .
C(3) H(26) 3.454 2_446
C(3) H(27) 3.081 .
C(3) H(28) 3.571 .
C(3) H(29) 3.352 3_557
C(3) H(33) 3.437 3_557
C(3) H(42) 3.534 1_455
C(4) H(5) 2.034 .
C(4) H(6) 3.122 .
C(4) H(20) 3.100 2_546
C(4) H(27) 2.802 .
C(4) H(29) 3.522 3_557
C(4) H(34) 3.549 .
C(4) H(35) 3.446 .
C(4) H(36) 3.066 3_557
C(4) H(41) 3.497 2_546
C(4) H(47) 3.571 2_546
C(5) H(1) 3.230 .
C(5) H(2) 3.469 .
C(5) H(3) 2.023 .
C(5) H(20) 3.318 2_546
C(5) H(22) 3.478 2_546
C(5) H(27) 2.686 .
C(5) H(34) 3.252 .
C(5) H(35) 3.052 .
C(6) H(4) 2.406 .
C(6) H(5) 2.582 .
C(6) H(7) 3.460 .
C(6) H(8) 2.936 .
C(6) H(9) 3.591 .
C(6) H(19) 2.908 .
C(6) H(32) 3.344 .
C(6) H(34) 3.364 .
C(6) H(35) 2.885 .
C(6) H(38) 2.934 .
C(6) H(39) 2.982 .
C(7) H(7) 2.049 .
C(7) H(8) 2.059 .
C(7) H(9) 2.054 .
C(7) H(19) 3.299 .
C(7) H(29) 2.058 .
C(7) H(30) 2.054 .
C(7) H(33) 2.057 .
C(7) H(34) 2.060 .
C(7) H(35) 2.055 .
C(7) H(36) 2.056 .
C(8) H(8) 2.673 .
C(8) H(9) 2.699 .
C(8) H(10) 3.563 4_455
C(8) H(17) 3.478 4_555
C(8) H(19) 3.369 .
C(8) H(23) 3.222 4_555
C(8) H(25) 2.857 4_555
C(8) H(28) 3.211 4_555
C(8) H(33) 2.661 .
C(8) H(34) 3.331 .
C(8) H(35) 3.325 .
C(8) H(36) 2.683 .
C(8) H(39) 3.516 .
C(8) H(41) 3.349 4_455
C(9) H(7) 2.658 .
C(9) H(9) 3.335 .
C(9) H(16) 3.460 4_455
C(9) H(18) 3.491 .
C(9) H(19) 3.001 .
C(9) H(29) 2.693 .
C(9) H(30) 3.327 .
C(9) H(33) 2.738 .
C(9) H(33) 3.492 3_557
C(9) H(34) 2.659 .
C(9) H(34) 3.340 3_557
C(9) H(35) 3.099 3_557
C(9) H(36) 3.137 3_557
C(9) H(46) 3.391 4_455
C(10) H(5) 3.573 .
C(10) H(7) 3.327 .
C(10) H(8) 3.340 .
C(10) H(14) 3.315 2_546
C(10) H(29) 2.698 .
C(10) H(30) 2.671 .
C(10) H(35) 2.678 .
C(10) H(35) 3.402 3_557
C(10) H(36) 2.708 .
C(10) H(36) 3.413 3_557
C(10) H(38) 3.574 .
C(10) H(46) 3.233 2_546
C(11) H(2) 2.539 .
C(11) H(4) 2.535 .
C(11) H(5) 2.839 .
C(11) H(20) 2.661 .
C(11) H(24) 3.445 .
C(11) H(27) 3.441 .
C(11) H(38) 3.248 .
C(11) H(47) 3.562 .
C(12) H(2) 3.289 .
C(12) H(3) 3.290 2_556
C(12) H(10) 2.663 .
C(12) H(14) 2.973 .
C(12) H(15) 3.041 .
C(12) H(16) 2.030 .
C(12) H(20) 3.466 .
C(12) H(21) 3.465 2_546
C(12) H(22) 2.844 2_546
C(12) H(24) 3.084 .
C(12) H(27) 3.453 .
C(12) H(41) 3.061 .
C(12) H(42) 3.219 .
C(12) H(45) 2.032 .
C(12) H(46) 2.036 .
C(13) H(3) 3.143 2_556
C(13) H(4) 3.284 .
C(13) H(10) 2.039 .
C(13) H(11) 2.974 .
C(13) H(12) 3.106 .
C(13) H(16) 2.647 .
C(13) H(20) 3.533 .
C(13) H(21) 3.290 2_546
C(13) H(22) 3.314 2_546
C(13) H(38) 3.403 .
C(13) H(41) 2.028 .
C(13) H(42) 2.037 .
C(13) H(45) 3.213 .
C(13) H(46) 3.065 .
C(13) H(47) 3.024 .
C(14) H(14) 2.064 .
C(14) H(15) 2.065 .
C(14) H(17) 3.215 .
C(14) H(20) 3.467 .
C(14) H(21) 3.522 .
C(14) H(23) 2.066 .
C(14) H(24) 2.064 .
C(14) H(25) 3.303 .
C(14) H(27) 2.068 .
C(14) H(28) 2.067 .
C(14) H(30) 3.238 4_454
C(14) H(45) 2.918 .
C(14) H(46) 3.271 .
C(15) H(2) 2.037 .
C(15) H(14) 2.644 .
C(15) H(22) 3.134 2_546
C(15) H(23) 2.794 .
C(15) H(24) 3.352 .
C(15) H(30) 3.300 4_454
C(15) H(32) 3.516 4_454
C(15) H(45) 2.758 .
C(16) H(2) 2.035 .
C(16) H(9) 3.470 2_556
C(16) H(15) 2.711 .
C(16) H(17) 3.025 .
C(16) H(20) 3.417 .
C(16) H(21) 3.095 .
C(16) H(27) 3.359 .
C(16) H(28) 2.718 .
C(16) H(30) 3.090 4_454
C(16) H(34) 3.508 2_556
C(16) H(37) 3.135 4_454
C(16) H(38) 3.356 2_556
C(16) H(45) 3.117 .
C(16) H(46) 2.876 .
C(17) H(8) 3.181 4_554
C(17) H(10) 2.787 .
C(17) H(14) 2.630 .
C(17) H(15) 2.790 .
C(17) H(18) 3.306 4_554
C(17) H(22) 3.050 2_546
C(17) H(24) 3.391 .
C(17) H(34) 3.583 2_556
C(17) H(43) 3.280 4_554
C(18) H(3) 3.441 2_556
C(18) H(6) 3.206 1_655
C(18) H(7) 3.221 4_554
C(18) H(11) 2.872 .
C(18) H(12) 2.659 .
C(18) H(16) 2.791 .
C(18) H(19) 3.504 4_554
C(18) H(26) 3.531 2_546
C(18) H(47) 3.128 .
C(19) H(11) 2.054 .
C(19) H(12) 2.060 .
C(19) H(13) 3.173 .
C(19) H(32) 3.263 .
C(19) H(37) 2.069 .
C(19) H(38) 2.065 .
C(19) H(41) 3.264 .
C(19) H(42) 2.892 .
C(19) H(47) 2.063 .
C(19) H(48) 2.077 .
C(20) H(4) 2.030 .
C(20) H(5) 3.531 .
C(20) H(9) 3.482 3_657
C(20) H(12) 2.598 .
C(20) H(14) 3.446 4_555
C(20) H(21) 3.479 2_546
C(20) H(23) 3.551 2_546
C(20) H(24) 3.497 2_546
C(20) H(42) 2.852 .
C(20) H(47) 3.341 .
C(20) H(48) 2.891 .
C(21) H(4) 2.033 .
C(21) H(11) 2.730 .
C(21) H(13) 2.962 .
C(21) H(31) 3.065 3_667
C(21) H(32) 3.358 .
C(21) H(37) 2.730 .
C(21) H(38) 3.369 .
C(21) H(41) 2.828 .
C(21) H(42) 2.940 .
C(21) H(44) 3.478 1_655
C(22) H(1) 2.986 .
C(22) H(2) 2.859 .
C(22) H(17) 2.048 .
C(22) H(18) 3.197 .
C(22) H(20) 3.189 .
C(22) H(21) 2.694 .
C(22) H(22) 3.231 .
C(22) H(25) 2.039 .
C(22) H(26) 2.036 .
C(22) H(40) 3.020 3_567
C(22) H(43) 3.249 .
C(22) H(44) 2.714 .
C(23) H(2) 3.258 .
C(23) H(13) 2.707 .
C(23) H(17) 2.692 .
C(23) H(20) 2.037 .
C(23) H(21) 2.047 .
C(23) H(22) 2.033 .
C(23) H(25) 3.266 .
C(23) H(26) 3.139 .
C(23) H(31) 3.050 .
C(23) H(32) 3.319 .
C(24) H(4) 3.071 .
C(24) H(13) 2.033 .
C(24) H(19) 3.307 .
C(24) H(20) 2.904 .
C(24) H(21) 3.361 .
C(24) H(22) 2.782 .
C(24) H(31) 2.040 .
C(24) H(32) 2.040 .
C(24) H(39) 2.691 .
C(24) H(40) 3.059 .
C(24) H(43) 3.104 3_567
C(25) H(13) 3.347 .
C(25) H(18) 2.929 .
C(25) H(19) 2.043 .
C(25) H(31) 2.971 .
C(25) H(32) 2.771 .
C(25) H(39) 2.041 .
C(25) H(40) 2.045 .
C(25) H(40) 3.584 3_567
C(25) H(43) 2.745 .
C(25) H(43) 3.012 3_567
C(25) H(44) 3.346 .
C(26) H(1) 2.873 .
C(26) H(17) 3.372 .
C(26) H(18) 2.041 .
C(26) H(19) 2.761 .
C(26) H(25) 2.841 .
C(26) H(26) 2.849 .
C(26) H(39) 3.342 .
C(26) H(40) 2.954 .
C(26) H(40) 2.876 3_567
C(26) H(43) 2.037 .
C(26) H(43) 3.525 3_567
C(26) H(44) 2.052 .
C(27) H(1) 2.894 .
C(27) H(2) 2.693 .
C(27) H(6) 3.537 2_456
C(27) H(21) 2.791 .
C(27) H(23) 3.403 .
C(27) H(29) 3.152 4_454
C(27) H(30) 3.061 4_454
C(27) H(40) 3.135 3_567
C(27) H(42) 3.468 2_556
C(27) H(44) 2.794 .
C(28) H(2) 3.490 .
C(28) H(3) 3.361 2_556
C(28) H(5) 3.203 2_556
C(28) H(13) 2.813 .
C(28) H(17) 2.799 .
C(28) H(24) 2.870 .
C(28) H(27) 3.481 2_556
C(28) H(31) 3.526 .
C(28) H(45) 3.537 2_556
C(29) H(4) 2.834 .
C(29) H(20) 3.262 .
C(29) H(22) 2.991 .
C(29) H(39) 2.809 .
C(29) H(40) 3.541 .
C(29) H(43) 3.437 3_567
C(29) H(47) 3.333 .
C(29) H(48) 3.372 .
C(29) H(48) 3.201 3_667
C(30) H(7) 3.130 .
C(30) H(8) 3.069 .
C(30) H(10) 3.178 4_455
C(30) H(16) 3.483 4_455
C(30) H(18) 3.291 .
C(30) H(26) 3.261 3_567
C(30) H(31) 3.353 .
C(30) H(32) 2.946 .
C(30) H(43) 2.922 .
C(30) H(43) 3.242 3_567
C(30) H(44) 3.486 3_567
C(31) H(1) 2.627 .
C(31) H(8) 3.566 .
C(31) H(12) 3.534 1_455
C(31) H(16) 3.174 4_455
C(31) H(19) 2.924 .
C(31) H(25) 3.137 .
C(31) H(26) 3.179 .
C(31) H(31) 3.466 3_567
C(31) H(40) 3.315 .
C(31) H(40) 2.886 3_567
H(1) Fe(1) 3.159 .
H(1) N(1) 3.270 .
H(1) C(1) 2.052 .
H(1) C(3) 2.047 .
H(1) C(5) 3.230 .
H(1) C(22) 2.986 .
H(1) C(26) 2.873 .
H(1) C(27) 2.894 .
H(1) C(31) 2.627 .
H(1) H(2) 2.913 .
H(1) H(6) 2.313 .
H(1) H(7) 3.444 4_454
H(1) H(12) 3.584 1_455
H(1) H(17) 3.595 .
H(1) H(18) 2.379 .
H(1) H(25) 2.132 .
H(1) H(26) 3.402 .
H(1) H(30) 3.589 4_454
H(1) H(43) 3.580 .
H(1) H(44) 2.383 .
H(2) Fe(1) 2.872 .
H(2) N(3) 1.987 .
H(2) C(1) 2.631 .
H(2) C(2) 2.862 .
H(2) C(5) 3.469 .
H(2) C(11) 2.539 .
H(2) C(12) 3.289 .
H(2) C(15) 2.037 .
H(2) C(16) 2.035 .
H(2) C(22) 2.859 .
H(2) C(23) 3.258 .
H(2) C(27) 2.693 .
H(2) C(28) 3.490 .
H(2) H(1) 2.913 .
H(2) H(14) 2.810 .
H(2) H(15) 2.819 .
H(2) H(17) 2.533 .
H(2) H(20) 3.398 .
H(2) H(21) 3.237 .
H(2) H(23) 2.256 .
H(2) H(24) 2.402 .
H(2) H(25) 2.393 .
H(2) H(27) 2.349 .
H(2) H(28) 2.307 .
H(2) H(30) 2.866 4_454
H(3) N(1) 1.986 .
H(3) N(4) 3.581 2_546
H(3) C(1) 3.310 .
H(3) C(3) 3.124 .
H(3) C(5) 2.023 .
H(3) C(12) 3.290 2_546
H(3) C(13) 3.143 2_546
H(3) C(18) 3.441 2_546
H(3) C(28) 3.361 2_546
H(3) H(5) 2.301 .
H(3) H(20) 2.546 2_546
H(3) H(22) 3.506 2_546
H(3) H(24) 3.452 2_546
H(3) H(27) 3.318 .
H(3) H(34) 3.382 .
H(3) H(36) 3.026 3_557
H(3) H(41) 2.889 2_546
H(3) H(46) 3.413 2_546
H(3) H(47) 3.126 2_546
H(4) Fe(1) 2.853 .
H(4) N(2) 2.817 .
H(4) N(4) 1.982 .
H(4) C(6) 2.406 .
H(4) C(11) 2.535 .
H(4) C(13) 3.284 .
H(4) C(20) 2.030 .
H(4) C(21) 2.033 .
H(4) C(24) 3.071 .
H(4) C(29) 2.834 .
H(4) H(11) 2.809 .
H(4) H(12) 2.789 .
H(4) H(13) 2.684 .
H(4) H(28) 3.522 4_555
H(4) H(32) 2.447 .
H(4) H(37) 2.315 .
H(4) H(38) 2.336 .
H(4) H(47) 2.455 .
H(4) H(48) 2.224 .
H(5) Fe(1) 3.045 .
H(5) N(1) 3.260 .
H(5) N(2) 2.973 .
H(5) N(3) 3.366 .
H(5) N(4) 3.347 .
H(5) C(1) 2.068 .
H(5) C(2) 3.224 .
H(5) C(4) 2.034 .
H(5) C(6) 2.582 .
H(5) C(10) 3.573 .
H(5) C(11) 2.839 .
H(5) C(20) 3.531 .
H(5) C(28) 3.203 2_546
H(5) H(3) 2.301 .
H(5) H(20) 2.964 2_546
H(5) H(21) 2.957 2_546
H(5) H(22) 3.147 2_546
H(5) H(24) 3.129 2_546
H(5) H(27) 3.134 .
H(5) H(34) 2.876 .
H(5) H(35) 3.311 .
H(5) H(38) 2.666 .
H(6) N(1) 1.977 .
H(6) C(1) 3.295 .
H(6) C(2) 2.033 .
H(6) C(4) 3.122 .
H(6) C(18) 3.206 1_455
H(6) C(27) 3.537 2_446
H(6) H(1) 2.313 .
H(6) H(7) 3.332 4_454
H(6) H(10) 3.159 1_455
H(6) H(26) 2.736 2_446
H(6) H(29) 3.375 3_557
H(6) H(33) 3.513 3_557
H(6) H(39) 3.420 4_454
H(6) H(41) 3.333 1_455
H(6) H(42) 2.634 1_455
H(7) N(2) 2.610 .
H(7) C(6) 3.460 .
H(7) C(7) 2.049 .
H(7) C(9) 2.658 .
H(7) C(10) 3.327 .
H(7) C(18) 3.221 4_455
H(7) C(30) 3.130 .
H(7) H(1) 3.444 4_555
H(7) H(6) 3.332 4_555
H(7) H(8) 2.476 .
H(7) H(9) 3.568 .
H(7) H(10) 2.777 4_455
H(7) H(19) 2.632 .
H(7) H(25) 3.105 4_555
H(7) H(28) 3.035 4_555
H(7) H(29) 1.584 .
H(7) H(30) 1.584 .
H(7) H(33) 3.553 .
H(7) H(35) 3.540 .
H(7) H(36) 2.946 .
H(7) H(39) 2.752 .
H(7) H(41) 2.830 4_455
H(8) N(2) 2.634 .
H(8) C(6) 2.936 .
H(8) C(7) 2.059 .
H(8) C(8) 2.673 .
H(8) C(10) 3.340 .
H(8) C(17) 3.181 4_455
H(8) C(30) 3.069 .
H(8) C(31) 3.566 .
H(8) H(7) 2.476 .
H(8) H(10) 2.918 4_455
H(8) H(16) 2.615 4_455
H(8) H(18) 2.845 .
H(8) H(19) 2.150 .
H(8) H(29) 2.972 .
H(8) H(30) 3.551 .
H(8) H(34) 3.544 .
H(8) H(34) 3.583 3_557
H(8) H(35) 1.584 .
H(8) H(36) 1.584 .
H(8) H(39) 3.402 .
H(8) H(41) 3.552 4_455
H(8) H(46) 2.887 4_455
H(9) N(2) 2.552 .
H(9) C(6) 3.591 .
H(9) C(7) 2.054 .
H(9) C(8) 2.699 .
H(9) C(9) 3.335 .
H(9) C(16) 3.470 2_546
H(9) C(20) 3.482 3_657
H(9) H(7) 3.568 .
H(9) H(11) 3.174 3_657
H(9) H(14) 2.897 2_546
H(9) H(23) 2.848 4_555
H(9) H(24) 3.388 2_546
H(9) H(29) 3.013 .
H(9) H(30) 2.513 .
H(9) H(33) 1.584 .
H(9) H(34) 1.584 .
H(9) H(35) 3.539 .
H(9) H(37) 3.427 .
H(9) H(37) 2.987 3_657
H(9) H(38) 3.084 .
H(9) H(46) 3.452 2_546
H(10) N(4) 3.332 .
H(10) C(8) 3.563 4_554
H(10) C(12) 2.663 .
H(10) C(13) 2.039 .
H(10) C(17) 2.787 .
H(10) C(30) 3.178 4_554
H(10) H(6) 3.159 1_655
H(10) H(7) 2.777 4_554
H(10) H(8) 2.918 4_554
H(10) H(11) 3.570 .
H(10) H(12) 3.575 .
H(10) H(16) 2.164 .
H(10) H(19) 2.552 4_554
H(10) H(26) 3.145 2_546
H(10) H(29) 3.591 4_554
H(10) H(39) 3.440 4_554
H(10) H(40) 3.090 4_554
H(10) H(41) 1.584 .
H(10) H(42) 1.584 .
H(10) H(45) 3.554 .
H(10) H(46) 3.269 .
H(11) N(4) 2.693 .
H(11) C(13) 2.974 .
H(11) C(18) 2.872 .
H(11) C(19) 2.054 .
H(11) C(21) 2.730 .
H(11) H(4) 2.809 .
H(11) H(9) 3.174 3_657
H(11) H(10) 3.570 .
H(11) H(12) 2.444 .
H(11) H(17) 2.910 2_546
H(11) H(21) 3.134 2_546
H(11) H(23) 3.279 2_546
H(11) H(24) 3.413 2_546
H(11) H(33) 3.451 3_657
H(11) H(37) 1.584 .
H(11) H(38) 1.584 .
H(11) H(41) 3.383 .
H(11) H(42) 2.108 .
H(11) H(47) 3.502 .
H(11) H(48) 3.234 .
H(12) N(4) 2.885 .
H(12) C(13) 3.106 .
H(12) C(18) 2.659 .
H(12) C(19) 2.060 .
H(12) C(20) 2.598 .
H(12) C(31) 3.534 1_655
H(12) H(1) 3.584 1_655
H(12) H(4) 2.789 .
H(12) H(10) 3.575 .
H(12) H(11) 2.444 .
H(12) H(18) 3.397 1_655
H(12) H(31) 3.431 3_667
H(12) H(37) 2.794 .
H(12) H(38) 3.513 .
H(12) H(41) 2.359 .
H(12) H(42) 2.329 .
H(12) H(44) 2.913 1_655
H(12) H(47) 1.584 .
H(12) H(48) 1.584 .
H(13) Fe(1) 3.550 .
H(13) N(4) 3.533 .
H(13) C(19) 3.173 .
H(13) C(21) 2.962 .
H(13) C(23) 2.707 .
H(13) C(24) 2.033 .
H(13) C(25) 3.347 .
H(13) C(28) 2.813 .
H(13) H(4) 2.684 .
H(13) H(13) 3.591 3_667
H(13) H(15) 3.195 2_556
H(13) H(20) 2.696 .
H(13) H(22) 2.602 .
H(13) H(27) 3.445 2_556
H(13) H(31) 1.584 .
H(13) H(31) 3.488 3_667
H(13) H(32) 1.584 .
H(13) H(32) 3.421 3_667
H(13) H(47) 2.516 .
H(13) H(48) 2.884 .
H(13) H(48) 3.400 3_667
H(14) N(3) 2.799 .
H(14) C(10) 3.315 2_556
H(14) C(12) 2.973 .
H(14) C(14) 2.064 .
H(14) C(15) 2.644 .
H(14) C(17) 2.630 .
H(14) C(20) 3.446 4_454
H(14) H(2) 2.810 .
H(14) H(9) 2.897 2_556
H(14) H(15) 2.469 .
H(14) H(16) 3.559 .
H(14) H(23) 1.584 .
H(14) H(24) 1.584 .
H(14) H(27) 3.541 .
H(14) H(28) 2.891 .
H(14) H(33) 3.595 2_556
H(14) H(34) 2.970 2_556
H(14) H(37) 2.479 4_454
H(14) H(45) 2.501 .
H(14) H(46) 2.206 .
H(15) N(3) 2.751 .
H(15) C(12) 3.041 .
H(15) C(14) 2.065 .
H(15) C(16) 2.711 .
H(15) C(17) 2.790 .
H(15) H(2) 2.819 .
H(15) H(13) 3.195 2_546
H(15) H(14) 2.469 .
H(15) H(16) 3.537 .
H(15) H(22) 2.806 2_546
H(15) H(23) 3.104 .
H(15) H(24) 3.547 .
H(15) H(27) 1.584 .
H(15) H(28) 1.584 .
H(15) H(31) 3.161 2_546
H(15) H(32) 3.297 4_454
H(15) H(37) 3.377 4_454
H(15) H(45) 1.999 .
H(15) H(46) 3.189 .
H(15) H(48) 2.771 4_454
H(16) N(3) 3.321 .
H(16) C(9) 3.460 4_554
H(16) C(12) 2.030 .
H(16) C(13) 2.647 .
H(16) C(18) 2.791 .
H(16) C(30) 3.483 4_554
H(16) C(31) 3.174 4_554
H(16) H(8) 2.615 4_554
H(16) H(10) 2.164 .
H(16) H(14) 3.559 .
H(16) H(15) 3.537 .
H(16) H(18) 2.810 4_554
H(16) H(19) 2.709 4_554
H(16) H(22) 3.157 2_546
H(16) H(36) 3.549 4_554
H(16) H(40) 3.443 4_554
H(16) H(41) 3.346 .
H(16) H(42) 3.505 .
H(16) H(43) 2.657 4_554
H(16) H(45) 1.584 .
H(16) H(46) 1.584 .
H(17) C(8) 3.478 4_454
H(17) C(14) 3.215 .
H(17) C(16) 3.025 .
H(17) C(22) 2.048 .
H(17) C(23) 2.692 .
H(17) C(26) 3.372 .
H(17) C(28) 2.799 .
H(17) H(1) 3.595 .
H(17) H(2) 2.533 .
H(17) H(11) 2.910 2_556
H(17) H(20) 3.385 .
H(17) H(21) 2.150 .
H(17) H(22) 3.483 .
H(17) H(23) 2.676 .
H(17) H(24) 2.837 .
H(17) H(25) 1.584 .
H(17) H(26) 1.584 .
H(17) H(29) 3.225 4_454
H(17) H(30) 2.843 4_454
H(17) H(42) 3.023 2_556
H(18) Fe(1) 3.304 .
H(18) C(1) 3.121 .
H(18) C(2) 2.812 .
H(18) C(9) 3.491 .
H(18) C(17) 3.306 4_455
H(18) C(22) 3.197 .
H(18) C(25) 2.929 .
H(18) C(26) 2.041 .
H(18) C(30) 3.291 .
H(18) H(1) 2.379 .
H(18) H(8) 2.845 .
H(18) H(12) 3.397 1_455
H(18) H(16) 2.810 4_455
H(18) H(19) 2.808 .
H(18) H(25) 3.540 .
H(18) H(35) 3.245 .
H(18) H(43) 1.584 .
H(18) H(44) 1.584 .
H(18) H(45) 3.318 4_455
H(18) H(46) 3.262 4_455
H(19) Fe(1) 3.432 .
H(19) N(2) 3.033 .
H(19) C(6) 2.908 .
H(19) C(7) 3.299 .
H(19) C(8) 3.369 .
H(19) C(9) 3.001 .
H(19) C(18) 3.504 4_455
H(19) C(24) 3.307 .
H(19) C(25) 2.043 .
H(19) C(26) 2.761 .
H(19) C(31) 2.924 .
H(19) H(7) 2.632 .
H(19) H(8) 2.150 .
H(19) H(10) 2.552 4_455
H(19) H(16) 2.709 4_455
H(19) H(18) 2.808 .
H(19) H(26) 3.557 3_567
H(19) H(35) 3.475 .
H(19) H(39) 1.584 .
H(19) H(40) 1.584 .
H(19) H(43) 2.724 .
H(20) Fe(1) 3.306 .
H(20) N(3) 2.919 .
H(20) N(4) 3.050 .
H(20) C(4) 3.100 2_556
H(20) C(5) 3.318 2_556
H(20) C(11) 2.661 .
H(20) C(12) 3.466 .
H(20) C(13) 3.533 .
H(20) C(14) 3.467 .
H(20) C(16) 3.417 .
H(20) C(22) 3.189 .
H(20) C(23) 2.037 .
H(20) C(24) 2.904 .
H(20) C(29) 3.262 .
H(20) H(2) 3.398 .
H(20) H(3) 2.546 2_556
H(20) H(5) 2.964 2_556
H(20) H(13) 2.696 .
H(20) H(17) 3.385 .
H(20) H(21) 1.584 .
H(20) H(22) 1.584 .
H(20) H(24) 2.627 .
H(20) H(27) 3.420 2_556
H(20) H(47) 3.339 .
H(21) N(4) 3.581 2_556
H(21) C(12) 3.465 2_556
H(21) C(13) 3.290 2_556
H(21) C(14) 3.522 .
H(21) C(16) 3.095 .
H(21) C(20) 3.479 2_556
H(21) C(22) 2.694 .
H(21) C(23) 2.047 .
H(21) C(24) 3.361 .
H(21) C(27) 2.791 .
H(21) H(2) 3.237 .
H(21) H(5) 2.957 2_556
H(21) H(11) 3.134 2_556
H(21) H(17) 2.150 .
H(21) H(20) 1.584 .
H(21) H(22) 1.584 .
H(21) H(23) 3.296 .
H(21) H(24) 2.305 .
H(21) H(25) 3.525 .
H(21) H(26) 3.315 .
H(21) H(38) 2.986 2_556
H(21) H(42) 3.453 2_556
H(22) N(3) 3.127 2_556
H(22) C(5) 3.478 2_556
H(22) C(12) 2.844 2_556
H(22) C(13) 3.314 2_556
H(22) C(15) 3.134 2_556
H(22) C(17) 3.050 2_556
H(22) C(22) 3.231 .
H(22) C(23) 2.033 .
H(22) C(24) 2.782 .
H(22) C(29) 2.991 .
H(22) H(3) 3.506 2_556
H(22) H(5) 3.147 2_556
H(22) H(13) 2.602 .
H(22) H(15) 2.806 2_556
H(22) H(16) 3.157 2_556
H(22) H(17) 3.483 .
H(22) H(20) 1.584 .
H(22) H(21) 1.584 .
H(22) H(27) 2.714 2_556
H(22) H(31) 3.115 .
H(22) H(45) 2.663 2_556
H(23) N(3) 3.287 .
H(23) C(8) 3.222 4_454
H(23) C(14) 2.066 .
H(23) C(15) 2.794 .
H(23) C(20) 3.551 2_556
H(23) C(27) 3.403 .
H(23) H(2) 2.256 .
H(23) H(9) 2.848 4_454
H(23) H(11) 3.279 2_556
H(23) H(14) 1.584 .
H(23) H(15) 3.104 .
H(23) H(17) 2.676 .
H(23) H(21) 3.296 .
H(23) H(24) 1.584 .
H(23) H(25) 3.294 .
H(23) H(28) 2.637 .
H(23) H(30) 2.282 4_454
H(23) H(37) 2.940 4_454
H(23) H(38) 3.166 2_556
H(24) N(3) 2.558 .
H(24) C(11) 3.445 .
H(24) C(12) 3.084 .
H(24) C(14) 2.064 .
H(24) C(15) 3.352 .
H(24) C(17) 3.391 .
H(24) C(20) 3.497 2_556
H(24) C(28) 2.870 .
H(24) H(2) 2.402 .
H(24) H(3) 3.452 2_556
H(24) H(5) 3.129 2_556
H(24) H(9) 3.388 2_556
H(24) H(11) 3.413 2_556
H(24) H(14) 1.584 .
H(24) H(15) 3.547 .
H(24) H(17) 2.837 .
H(24) H(20) 2.627 .
H(24) H(21) 2.305 .
H(24) H(23) 1.584 .
H(24) H(34) 3.162 2_556
H(24) H(38) 2.774 2_556
H(24) H(45) 3.588 .
H(24) H(46) 2.959 .
H(25) Fe(1) 3.466 .
H(25) C(1) 3.383 .
H(25) C(2) 2.866 .
H(25) C(8) 2.857 4_454
H(25) C(14) 3.303 .
H(25) C(22) 2.039 .
H(25) C(23) 3.266 .
H(25) C(26) 2.841 .
H(25) C(31) 3.137 .
H(25) H(1) 2.132 .
H(25) H(2) 2.393 .
H(25) H(7) 3.105 4_454
H(25) H(17) 1.584 .
H(25) H(18) 3.540 .
H(25) H(21) 3.525 .
H(25) H(23) 3.294 .
H(25) H(26) 1.584 .
H(25) H(29) 2.571 4_454
H(25) H(30) 2.458 4_454
H(25) H(44) 2.614 .
H(26) N(1) 3.496 2_456
H(26) C(3) 3.454 2_456
H(26) C(18) 3.531 2_556
H(26) C(22) 2.036 .
H(26) C(23) 3.139 .
H(26) C(26) 2.849 .
H(26) C(30) 3.261 3_567
H(26) C(31) 3.179 .
H(26) H(1) 3.402 .
H(26) H(6) 2.736 2_456
H(26) H(10) 3.145 2_556
H(26) H(17) 1.584 .
H(26) H(19) 3.557 3_567
H(26) H(21) 3.315 .
H(26) H(25) 1.584 .
H(26) H(29) 3.172 4_454
H(26) H(30) 3.517 4_454
H(26) H(39) 3.405 3_567
H(26) H(40) 2.438 3_567
H(26) H(42) 3.027 2_556
H(26) H(44) 2.631 .
H(27) N(1) 3.055 .
H(27) N(3) 2.668 .
H(27) C(1) 2.853 .
H(27) C(2) 3.005 .
H(27) C(3) 3.081 .
H(27) C(4) 2.802 .
H(27) C(5) 2.686 .
H(27) C(11) 3.441 .
H(27) C(12) 3.453 .
H(27) C(14) 2.068 .
H(27) C(16) 3.359 .
H(27) C(28) 3.481 2_546
H(27) H(2) 2.349 .
H(27) H(3) 3.318 .
H(27) H(5) 3.134 .
H(27) H(13) 3.445 2_546
H(27) H(14) 3.541 .
H(27) H(15) 1.584 .
H(27) H(20) 3.420 2_546
H(27) H(22) 2.714 2_546
H(27) H(28) 1.584 .
H(27) H(45) 3.211 .
H(28) N(2) 3.427 4_454
H(28) N(3) 3.324 .
H(28) C(2) 3.500 .
H(28) C(3) 3.571 .
H(28) C(8) 3.211 4_454
H(28) C(14) 2.067 .
H(28) C(16) 2.718 .
H(28) H(2) 2.307 .
H(28) H(4) 3.522 4_454
H(28) H(7) 3.035 4_454
H(28) H(14) 2.891 .
H(28) H(15) 1.584 .
H(28) H(23) 2.637 .
H(28) H(27) 1.584 .
H(28) H(30) 2.572 4_454
H(28) H(32) 3.047 4_454
H(28) H(37) 3.528 4_454
H(28) H(39) 3.108 4_454
H(28) H(45) 3.496 .
H(29) N(1) 2.729 3_557
H(29) N(2) 3.264 .
H(29) C(3) 3.352 3_557
H(29) C(4) 3.522 3_557
H(29) C(7) 2.058 .
H(29) C(9) 2.693 .
H(29) C(10) 2.698 .
H(29) C(27) 3.152 4_555
H(29) H(6) 3.375 3_557
H(29) H(7) 1.584 .
H(29) H(8) 2.972 .
H(29) H(9) 3.013 .
H(29) H(10) 3.591 4_455
H(29) H(17) 3.225 4_555
H(29) H(25) 2.571 4_555
H(29) H(26) 3.172 4_555
H(29) H(30) 1.584 .
H(29) H(33) 2.503 .
H(29) H(34) 3.568 .
H(29) H(35) 3.576 .
H(29) H(36) 2.524 .
H(29) H(41) 2.978 4_455
H(30) N(2) 2.595 .
H(30) C(7) 2.054 .
H(30) C(9) 3.327 .
H(30) C(10) 2.671 .
H(30) C(14) 3.238 4_555
H(30) C(15) 3.300 4_555
H(30) C(16) 3.090 4_555
H(30) C(27) 3.061 4_555
H(30) H(1) 3.589 4_555
H(30) H(2) 2.866 4_555
H(30) H(7) 1.584 .
H(30) H(8) 3.551 .
H(30) H(9) 2.513 .
H(30) H(17) 2.843 4_555
H(30) H(23) 2.282 4_555
H(30) H(25) 2.458 4_555
H(30) H(26) 3.517 4_555
H(30) H(28) 2.572 4_555
H(30) H(29) 1.584 .
H(30) H(33) 2.917 .
H(30) H(34) 3.565 .
H(30) H(36) 3.571 .
H(31) C(21) 3.065 3_667
H(31) C(23) 3.050 .
H(31) C(24) 2.040 .
H(31) C(25) 2.971 .
H(31) C(28) 3.526 .
H(31) C(30) 3.353 .
H(31) C(31) 3.466 3_567
H(31) H(12) 3.431 3_667
H(31) H(13) 1.584 .
H(31) H(13) 3.488 3_667
H(31) H(15) 3.161 2_556
H(31) H(22) 3.115 .
H(31) H(32) 1.584 .
H(31) H(39) 3.036 .
H(31) H(40) 3.459 .
H(31) H(43) 2.852 3_567
H(31) H(44) 3.225 3_567
H(31) H(45) 3.029 2_556
H(31) H(47) 3.048 3_667
H(31) H(48) 2.336 3_667
H(32) Fe(1) 3.452 .
H(32) C(6) 3.344 .
H(32) C(15) 3.516 4_555
H(32) C(19) 3.263 .
H(32) C(21) 3.358 .
H(32) C(23) 3.319 .
H(32) C(24) 2.040 .
H(32) C(25) 2.771 .
H(32) C(30) 2.946 .
H(32) H(4) 2.447 .
H(32) H(13) 1.584 .
H(32) H(13) 3.421 3_667
H(32) H(15) 3.297 4_555
H(32) H(28) 3.047 4_555
H(32) H(31) 1.584 .
H(32) H(39) 2.330 .
H(32) H(40) 3.437 .
H(32) H(47) 3.362 .
H(32) H(48) 2.961 .
H(32) H(48) 3.526 3_667
H(33) N(1) 3.590 3_557
H(33) N(2) 3.252 .
H(33) C(3) 3.437 3_557
H(33) C(7) 2.057 .
H(33) C(8) 2.661 .
H(33) C(9) 2.738 .
H(33) C(9) 3.492 3_557
H(33) H(6) 3.513 3_557
H(33) H(7) 3.553 .
H(33) H(9) 1.584 .
H(33) H(11) 3.451 3_657
H(33) H(14) 3.595 2_546
H(33) H(29) 2.503 .
H(33) H(30) 2.917 .
H(33) H(34) 1.584 .
H(33) H(35) 3.017 .
H(33) H(35) 2.916 3_557
H(33) H(36) 2.584 .
H(33) H(36) 3.342 3_557
H(33) H(46) 3.158 2_546
H(34) N(2) 2.635 .
H(34) C(4) 3.549 .
H(34) C(5) 3.252 .
H(34) C(6) 3.364 .
H(34) C(7) 2.060 .
H(34) C(8) 3.331 .
H(34) C(9) 2.659 .
H(34) C(9) 3.340 3_557
H(34) C(16) 3.508 2_546
H(34) C(17) 3.583 2_546
H(34) H(3) 3.382 .
H(34) H(5) 2.876 .
H(34) H(8) 3.544 .
H(34) H(8) 3.583 3_557
H(34) H(9) 1.584 .
H(34) H(14) 2.970 2_546
H(34) H(24) 3.162 2_546
H(34) H(29) 3.568 .
H(34) H(30) 3.565 .
H(34) H(33) 1.584 .
H(34) H(35) 2.466 .
H(34) H(35) 3.172 3_557
H(34) H(36) 2.942 .
H(34) H(36) 2.780 3_557
H(34) H(38) 3.421 .
H(34) H(46) 2.617 2_546
H(35) N(2) 2.634 .
H(35) C(1) 3.119 .
H(35) C(2) 3.530 .
H(35) C(4) 3.446 .
H(35) C(5) 3.052 .
H(35) C(6) 2.885 .
H(35) C(7) 2.055 .
H(35) C(8) 3.325 .
H(35) C(9) 3.099 3_557
H(35) C(10) 2.678 .
H(35) C(10) 3.402 3_557
H(35) H(5) 3.311 .
H(35) H(7) 3.540 .
H(35) H(8) 1.584 .
H(35) H(9) 3.539 .
H(35) H(18) 3.245 .
H(35) H(19) 3.475 .
H(35) H(29) 3.576 .
H(35) H(33) 3.017 .
H(35) H(33) 2.916 3_557
H(35) H(34) 2.466 .
H(35) H(34) 3.172 3_557
H(35) H(35) 2.908 3_557
H(35) H(36) 1.584 .
H(35) H(36) 2.488 3_557
H(36) N(1) 3.255 3_557
H(36) N(2) 3.278 .
H(36) C(4) 3.066 3_557
H(36) C(7) 2.056 .
H(36) C(8) 2.683 .
H(36) C(9) 3.137 3_557
H(36) C(10) 2.708 .
H(36) C(10) 3.413 3_557
H(36) H(3) 3.026 3_557
H(36) H(7) 2.946 .
H(36) H(8) 1.584 .
H(36) H(16) 3.549 4_455
H(36) H(29) 2.524 .
H(36) H(30) 3.571 .
H(36) H(33) 2.584 .
H(36) H(33) 3.342 3_557
H(36) H(34) 2.942 .
H(36) H(34) 2.780 3_557
H(36) H(35) 1.584 .
H(36) H(35) 2.488 3_557
H(36) H(36) 2.990 3_557
H(36) H(46) 3.171 4_455
H(37) N(2) 3.326 .
H(37) N(4) 3.294 .
H(37) C(16) 3.135 4_555
H(37) C(19) 2.069 .
H(37) C(21) 2.730 .
H(37) H(4) 2.315 .
H(37) H(9) 3.427 .
H(37) H(9) 2.987 3_657
H(37) H(11) 1.584 .
H(37) H(12) 2.794 .
H(37) H(14) 2.479 4_555
H(37) H(15) 3.377 4_555
H(37) H(23) 2.940 4_555
H(37) H(28) 3.528 4_555
H(37) H(38) 1.584 .
H(37) H(42) 3.533 .
H(37) H(48) 2.756 .
H(38) N(2) 2.826 .
H(38) N(4) 2.615 .
H(38) C(6) 2.934 .
H(38) C(10) 3.574 .
H(38) C(11) 3.248 .
H(38) C(13) 3.403 .
H(38) C(16) 3.356 2_546
H(38) C(19) 2.065 .
H(38) C(21) 3.369 .
H(38) H(4) 2.336 .
H(38) H(5) 2.666 .
H(38) H(9) 3.084 .
H(38) H(11) 1.584 .
H(38) H(12) 3.513 .
H(38) H(21) 2.986 2_546
H(38) H(23) 3.166 2_546
H(38) H(24) 2.774 2_546
H(38) H(34) 3.421 .
H(38) H(37) 1.584 .
H(38) H(42) 3.400 .
H(39) Fe(1) 3.537 .
H(39) N(2) 3.082 .
H(39) C(6) 2.982 .
H(39) C(8) 3.516 .
H(39) C(24) 2.691 .
H(39) C(25) 2.041 .
H(39) C(26) 3.342 .
H(39) C(29) 2.809 .
H(39) H(6) 3.420 4_555
H(39) H(7) 2.752 .
H(39) H(8) 3.402 .
H(39) H(10) 3.440 4_455
H(39) H(19) 1.584 .
H(39) H(26) 3.405 3_567
H(39) H(28) 3.108 4_555
H(39) H(31) 3.036 .
H(39) H(32) 2.330 .
H(39) H(40) 1.584 .
H(40) C(22) 3.020 3_567
H(40) C(24) 3.059 .
H(40) C(25) 2.045 .
H(40) C(25) 3.584 3_567
H(40) C(26) 2.954 .
H(40) C(26) 2.876 3_567
H(40) C(27) 3.135 3_567
H(40) C(29) 3.541 .
H(40) C(31) 3.315 .
H(40) C(31) 2.886 3_567
H(40) H(10) 3.090 4_455
H(40) H(16) 3.443 4_455
H(40) H(19) 1.584 .
H(40) H(26) 2.438 3_567
H(40) H(31) 3.459 .
H(40) H(32) 3.437 .
H(40) H(39) 1.584 .
H(40) H(43) 2.830 .
H(40) H(43) 2.667 3_567
H(40) H(44) 2.711 3_567
H(41) N(1) 3.366 2_556
H(41) N(4) 2.905 .
H(41) C(4) 3.497 2_556
H(41) C(8) 3.349 4_554
H(41) C(12) 3.061 .
H(41) C(13) 2.028 .
H(41) C(19) 3.264 .
H(41) C(21) 2.828 .
H(41) H(3) 2.889 2_556
H(41) H(6) 3.333 1_655
H(41) H(7) 2.830 4_554
H(41) H(8) 3.552 4_554
H(41) H(10) 1.584 .
H(41) H(11) 3.383 .
H(41) H(12) 2.359 .
H(41) H(16) 3.346 .
H(41) H(29) 2.978 4_554
H(41) H(42) 1.584 .
H(41) H(47) 2.650 .
H(42) N(4) 2.759 .
H(42) C(3) 3.534 1_655
H(42) C(12) 3.219 .
H(42) C(13) 2.037 .
H(42) C(19) 2.892 .
H(42) C(20) 2.852 .
H(42) C(21) 2.940 .
H(42) C(27) 3.468 2_546
H(42) H(6) 2.634 1_655
H(42) H(10) 1.584 .
H(42) H(11) 2.108 .
H(42) H(12) 2.329 .
H(42) H(16) 3.505 .
H(42) H(17) 3.023 2_546
H(42) H(21) 3.453 2_546
H(42) H(26) 3.027 2_546
H(42) H(37) 3.533 .
H(42) H(38) 3.400 .
H(42) H(41) 1.584 .
H(42) H(47) 3.252 .
H(43) C(17) 3.280 4_455
H(43) C(22) 3.249 .
H(43) C(24) 3.104 3_567
H(43) C(25) 2.745 .
H(43) C(25) 3.012 3_567
H(43) C(26) 2.037 .
H(43) C(26) 3.525 3_567
H(43) C(29) 3.437 3_567
H(43) C(30) 2.922 .
H(43) C(30) 3.242 3_567
H(43) H(1) 3.580 .
H(43) H(16) 2.657 4_455
H(43) H(18) 1.584 .
H(43) H(19) 2.724 .
H(43) H(31) 2.852 3_567
H(43) H(40) 2.830 .
H(43) H(40) 2.667 3_567
H(43) H(44) 1.584 .
H(43) H(45) 3.093 4_455
H(44) C(2) 3.225 .
H(44) C(21) 3.478 1_455
H(44) C(22) 2.714 .
H(44) C(25) 3.346 .
H(44) C(26) 2.052 .
H(44) C(27) 2.794 .
H(44) C(30) 3.486 3_567
H(44) H(1) 2.383 .
H(44) H(12) 2.913 1_455
H(44) H(18) 1.584 .
H(44) H(25) 2.614 .
H(44) H(26) 2.631 .
H(44) H(31) 3.225 3_567
H(44) H(40) 2.711 3_567
H(44) H(43) 1.584 .
H(44) H(47) 3.558 1_455
H(44) H(48) 3.431 1_455
H(45) N(3) 2.742 .
H(45) C(12) 2.032 .
H(45) C(13) 3.213 .
H(45) C(14) 2.918 .
H(45) C(15) 2.758 .
H(45) C(16) 3.117 .
H(45) C(28) 3.537 2_546
H(45) H(10) 3.554 .
H(45) H(14) 2.501 .
H(45) H(15) 1.999 .
H(45) H(16) 1.584 .
H(45) H(18) 3.318 4_554
H(45) H(22) 2.663 2_546
H(45) H(24) 3.588 .
H(45) H(27) 3.211 .
H(45) H(28) 3.496 .
H(45) H(31) 3.029 2_546
H(45) H(43) 3.093 4_554
H(45) H(46) 1.584 .
H(45) H(48) 3.015 4_454
H(46) N(3) 2.948 .
H(46) C(9) 3.391 4_554
H(46) C(10) 3.233 2_556
H(46) C(12) 2.036 .
H(46) C(13) 3.065 .
H(46) C(14) 3.271 .
H(46) C(16) 2.876 .
H(46) H(3) 3.413 2_556
H(46) H(8) 2.887 4_554
H(46) H(9) 3.452 2_556
H(46) H(10) 3.269 .
H(46) H(14) 2.206 .
H(46) H(15) 3.189 .
H(46) H(16) 1.584 .
H(46) H(18) 3.262 4_554
H(46) H(24) 2.959 .
H(46) H(33) 3.158 2_556
H(46) H(34) 2.617 2_556
H(46) H(36) 3.171 4_554
H(46) H(45) 1.584 .
H(47) N(1) 3.510 2_556
H(47) N(4) 2.546 .
H(47) C(4) 3.571 2_556
H(47) C(11) 3.562 .
H(47) C(13) 3.024 .
H(47) C(18) 3.128 .
H(47) C(19) 2.063 .
H(47) C(20) 3.341 .
H(47) C(29) 3.333 .
H(47) H(3) 3.126 2_556
H(47) H(4) 2.455 .
H(47) H(11) 3.502 .
H(47) H(12) 1.584 .
H(47) H(13) 2.516 .
H(47) H(20) 3.339 .
H(47) H(31) 3.048 3_667
H(47) H(32) 3.362 .
H(47) H(41) 2.650 .
H(47) H(42) 3.252 .
H(47) H(44) 3.558 1_655
H(47) H(48) 1.584 .
H(48) N(4) 3.291 .
H(48) C(19) 2.077 .
H(48) C(20) 2.891 .
H(48) C(29) 3.372 .
H(48) C(29) 3.201 3_667
H(48) H(4) 2.224 .
H(48) H(11) 3.234 .
H(48) H(12) 1.584 .
H(48) H(13) 2.884 .
H(48) H(13) 3.400 3_667
H(48) H(15) 2.771 4_555
H(48) H(31) 2.336 3_667
H(48) H(32) 2.961 .
H(48) H(32) 3.526 3_667
H(48) H(37) 2.756 .
H(48) H(44) 3.431 1_655
H(48) H(45) 3.015 4_555
H(48) H(47) 1.584 .

loop_
_geom_torsion_atom_site_label_1
_geom_torsion_atom_site_label_2
_geom_torsion_atom_site_label_3
_geom_torsion_atom_site_label_4
_geom_torsion
C(6) Fe(1) C(1) C(2) 132.84(18)
C(6) Fe(1) C(1) C(5) -45.70(15)
C(1) Fe(1) C(11) N(3) 55.21(14)
C(1) Fe(1) C(11) N(4) -127.14(14)
C(11) Fe(1) C(1) C(2) -127.69(17)
C(11) Fe(1) C(1) C(5) 53.77(15)
C(1) Fe(1) C(22) C(23) -153.89(10)
C(1) Fe(1) C(22) C(26) 87.06(10)
C(1) Fe(1) C(22) C(27) -32.1(2)
C(22) Fe(1) C(1) C(2) -15.85(18)
C(22) Fe(1) C(1) C(5) 165.62(14)
C(1) Fe(1) C(23) C(22) 38.02(15)
C(1) Fe(1) C(23) C(24) 156.54(12)
C(1) Fe(1) C(23) C(28) -84.28(18)
C(23) Fe(1) C(1) C(2) -38.9(2)
C(23) Fe(1) C(1) C(5) 142.58(14)
C(1) Fe(1) C(24) C(23) -79.4(2)
C(1) Fe(1) C(24) C(25) 37.6(2)
C(1) Fe(1) C(24) C(29) 158.5(2)
C(24) Fe(1) C(1) C(2) 22.7(3)
C(24) Fe(1) C(1) C(5) -155.8(2)
C(1) Fe(1) C(25) C(24) -167.51(9)
C(1) Fe(1) C(25) C(26) -48.72(13)
C(1) Fe(1) C(25) C(30) 72.3(2)
C(25) Fe(1) C(1) C(2) 51.59(19)
C(25) Fe(1) C(1) C(5) -126.94(14)
C(1) Fe(1) C(26) C(22) -100.41(10)
C(1) Fe(1) C(26) C(25) 142.79(10)
C(1) Fe(1) C(26) C(31) 23.62(17)
C(26) Fe(1) C(1) C(2) 23.24(18)
C(26) Fe(1) C(1) C(5) -155.30(15)
C(6) Fe(1) C(11) N(3) 139.28(14)
C(6) Fe(1) C(11) N(4) -43.06(15)
C(6) Fe(1) C(22) C(23) 105.70(15)
C(6) Fe(1) C(22) C(26) -13.35(17)
C(6) Fe(1) C(22) C(27) -132.49(19)
C(6) Fe(1) C(23) C(22) -129.34(12)
C(6) Fe(1) C(23) C(24) -10.82(17)
C(6) Fe(1) C(23) C(28) 108.37(17)
C(6) Fe(1) C(24) C(23) 172.81(11)
C(6) Fe(1) C(24) C(25) -70.20(11)
C(6) Fe(1) C(24) C(29) 50.7(2)
C(6) Fe(1) C(25) C(24) 112.27(10)
C(6) Fe(1) C(25) C(26) -128.95(11)
C(6) Fe(1) C(25) C(30) -7.92(19)
C(6) Fe(1) C(26) C(22) 172.57(9)
C(6) Fe(1) C(26) C(25) 55.78(11)
C(6) Fe(1) C(26) C(31) -63.40(17)
C(11) Fe(1) C(22) C(23) -60.26(11)
C(11) Fe(1) C(22) C(26) -179.31(9)
C(11) Fe(1) C(22) C(27) 61.5(2)
C(22) Fe(1) C(11) N(3) -48.14(15)
C(22) Fe(1) C(11) N(4) 129.51(13)
C(11) Fe(1) C(23) C(22) 126.17(10)
C(11) Fe(1) C(23) C(24) -115.31(11)
C(11) Fe(1) C(23) C(28) 3.88(16)
C(23) Fe(1) C(11) N(3) -80.67(14)
C(23) Fe(1) C(11) N(4) 96.99(14)
C(11) Fe(1) C(24) C(23) 69.83(12)
C(11) Fe(1) C(24) C(25) -173.18(9)
C(11) Fe(1) C(24) C(29) -52.30(19)
C(24) Fe(1) C(11) N(3) -116.48(14)
C(24) Fe(1) C(11) N(4) 61.18(15)
C(11) Fe(1) C(25) C(24) 11.27(16)
C(11) Fe(1) C(25) C(26) 130.05(12)
C(11) Fe(1) C(25) C(30) -108.9(2)
C(25) Fe(1) C(11) N(3) -123.82(14)
C(25) Fe(1) C(11) N(4) 53.84(19)
C(11) Fe(1) C(26) C(22) 1.30(17)
C(11) Fe(1) C(26) C(25) -115.49(14)
C(11) Fe(1) C(26) C(31) 125.33(17)
C(26) Fe(1) C(11) N(3) -49.0(2)
C(26) Fe(1) C(11) N(4) 128.64(14)
C(22) Fe(1) C(23) C(24) 118.52(16)
C(22) Fe(1) C(23) C(28) -122.3(2)
C(23) Fe(1) C(22) C(26) -119.05(14)
C(23) Fe(1) C(22) C(27) 121.8(2)
C(22) Fe(1) C(24) C(23) -37.05(11)
C(22) Fe(1) C(24) C(25) 79.94(11)
C(22) Fe(1) C(24) C(29) -159.2(2)
C(24) Fe(1) C(22) C(23) 37.35(10)
C(24) Fe(1) C(22) C(26) -81.71(10)
C(24) Fe(1) C(22) C(27) 159.1(2)
C(22) Fe(1) C(25) C(24) -80.56(10)
C(22) Fe(1) C(25) C(26) 38.22(10)
C(22) Fe(1) C(25) C(30) 159.2(2)
C(25) Fe(1) C(22) C(23) 80.78(11)
C(25) Fe(1) C(22) C(26) -38.28(10)
C(25) Fe(1) C(22) C(27) -157.4(2)
C(22) Fe(1) C(26) C(25) -116.79(14)
C(22) Fe(1) C(26) C(31) 124.0(2)
C(26) Fe(1) C(22) C(23) 119.05(14)
C(26) Fe(1) C(22) C(27) -119.1(2)
C(23) Fe(1) C(24) C(25) 116.99(15)
C(23) Fe(1) C(24) C(29) -122.1(2)
C(24) Fe(1) C(23) C(22) -118.52(16)
C(24) Fe(1) C(23) C(28) 119.2(2)
C(23) Fe(1) C(25) C(24) -37.97(9)
C(23) Fe(1) C(25) C(26) 80.82(10)
C(23) Fe(1) C(25) C(30) -158.2(2)
C(25) Fe(1) C(23) C(22) -80.13(11)
C(25) Fe(1) C(23) C(24) 38.39(11)
C(25) Fe(1) C(23) C(28) 157.57(18)
C(23) Fe(1) C(26) C(22) 36.73(9)
C(23) Fe(1) C(26) C(25) -80.06(10)
C(23) Fe(1) C(26) C(31) 160.76(18)
C(26) Fe(1) C(23) C(22) -37.12(10)
C(26) Fe(1) C(23) C(24) 81.41(12)
C(26) Fe(1) C(23) C(28) -159.41(17)
C(24) Fe(1) C(25) C(26) 118.78(14)
C(24) Fe(1) C(25) C(30) -120.2(2)
C(25) Fe(1) C(24) C(23) -116.99(15)
C(25) Fe(1) C(24) C(29) 120.9(2)
C(24) Fe(1) C(26) C(22) 79.43(10)
C(24) Fe(1) C(26) C(25) -37.36(10)
C(24) Fe(1) C(26) C(31) -156.54(18)
C(26) Fe(1) C(24) C(23) -79.90(11)
C(26) Fe(1) C(24) C(25) 37.09(10)
C(26) Fe(1) C(24) C(29) 158.0(2)
C(25) Fe(1) C(26) C(22) 116.79(14)
C(25) Fe(1) C(26) C(31) -119.2(2)
C(26) Fe(1) C(25) C(24) -118.78(14)
C(26) Fe(1) C(25) C(30) 121.0(2)
C(3) N(1) C(4) C(5) 0.2(2)
C(4) N(1) C(3) C(2) -0.8(3)
C(6) N(2) C(7) C(8) -127.7(2)
C(6) N(2) C(7) C(9) -7.6(3)
C(6) N(2) C(7) C(10) 113.0(2)
C(11) N(3) C(12) C(13) -0.50(19)
C(11) N(3) C(12) C(17) 177.44(17)
C(12) N(3) C(11) Fe(1) 178.73(12)
C(12) N(3) C(11) N(4) 0.62(17)
C(11) N(3) C(14) C(15) -113.23(17)
C(11) N(3) C(14) C(16) 120.65(17)
C(14) N(3) C(11) Fe(1) 2.2(2)
C(14) N(3) C(11) N(4) -175.90(14)
C(12) N(3) C(14) C(15) 70.7(2)
C(12) N(3) C(14) C(16) -55.4(2)
C(14) N(3) C(12) C(13) 175.99(15)
C(14) N(3) C(12) C(17) -6.1(2)
C(11) N(4) C(13) C(12) 0.2(2)
C(11) N(4) C(13) C(18) 178.55(18)
C(13) N(4) C(11) Fe(1) -178.64(12)
C(13) N(4) C(11) N(3) -0.52(17)
C(11) N(4) C(19) C(20) 103.03(19)
C(11) N(4) C(19) C(21) -129.88(18)
C(19) N(4) C(11) Fe(1) 5.9(2)
C(19) N(4) C(11) N(3) -175.99(14)
C(13) N(4) C(19) C(20) -71.9(2)
C(13) N(4) C(19) C(21) 55.2(2)
C(19) N(4) C(13) C(12) 175.67(16)
C(19) N(4) C(13) C(18) -6.0(2)
Fe(1) C(1) C(2) C(3) -178.59(16)
Fe(1) C(1) C(5) C(4) 178.05(15)
C(2) C(1) C(5) C(4) -0.7(2)
C(5) C(1) C(2) C(3) 0.1(2)
C(1) C(2) C(3) N(1) 0.8(3)
N(1) C(4) C(5) C(1) 0.6(3)
N(3) C(12) C(13) N(4) 0.16(19)
N(3) C(12) C(13) C(18) -178.12(18)
C(17) C(12) C(13) N(4) -177.75(18)
C(17) C(12) C(13) C(18) 4.0(3)
Fe(1) C(22) C(23) C(24) -59.99(12)
Fe(1) C(22) C(23) C(28) 124.92(18)
Fe(1) C(22) C(26) C(25) 61.57(12)
Fe(1) C(22) C(26) C(31) -127.39(18)
C(23) C(22) C(26) Fe(1) -60.25(12)
C(23) C(22) C(26) C(25) 1.32(19)
C(23) C(22) C(26) C(31) 172.36(17)
C(26) C(22) C(23) Fe(1) 59.37(12)
C(26) C(22) C(23) C(24) -0.62(19)
C(26) C(22) C(23) C(28) -175.71(17)
C(27) C(22) C(23) Fe(1) -130.55(18)
C(27) C(22) C(23) C(24) 169.46(17)
C(27) C(22) C(23) C(28) -5.6(3)
C(27) C(22) C(26) Fe(1) 129.55(17)
C(27) C(22) C(26) C(25) -168.88(17)
C(27) C(22) C(26) C(31) 2.2(2)
Fe(1) C(23) C(24) C(25) -61.26(11)
Fe(1) C(23) C(24) C(29) 126.93(19)
C(22) C(23) C(24) Fe(1) 60.94(12)
C(22) C(23) C(24) C(25) -0.32(19)
C(22) C(23) C(24) C(29) -172.13(18)
C(28) C(23) C(24) Fe(1) -123.87(18)
C(28) C(23) C(24) C(25) 174.87(17)
C(28) C(23) C(24) C(29) 3.1(3)
Fe(1) C(24) C(25) C(26) -61.37(12)
Fe(1) C(24) C(25) C(30) 125.72(18)
C(23) C(24) C(25) Fe(1) 62.53(12)
C(23) C(24) C(25) C(26) 1.2(2)
C(23) C(24) C(25) C(30) -171.75(17)
C(29) C(24) C(25) Fe(1) -125.69(19)
C(29) C(24) C(25) C(26) 172.94(17)
C(29) C(24) C(25) C(30) 0.0(2)
Fe(1) C(25) C(26) C(22) -62.84(12)
Fe(1) C(25) C(26) C(31) 125.83(17)
C(24) C(25) C(26) Fe(1) 61.31(12)
C(24) C(25) C(26) C(22) -1.5(2)
C(24) C(25) C(26) C(31) -172.86(16)
C(30) C(25) C(26) Fe(1) -125.84(18)
C(30) C(25) C(26) C(22) 171.32(17)
C(30) C(25) C(26) C(31) -0.0(2)
